data_7029459
loop_
_publ_author_name
'Li, Zi-Liang'
'Wang, Ying'
'Zhang, Lan-Cui'
'Wang, Jian-Ping'
'You, Wan-Sheng'
'Zhu, Zai-Ming'

_publ_section_title
;
 Three molybdophosphates based on Strandberg-type anions and
 Zn(ii)-H2biim/H2O subunits: syntheses, structures and catalytic
 properties.
;
_journal_issue 15
_journal_name_full 'Dalton transactions (Cambridge, England : 2003)'
_journal_page_first 5840
_journal_page_last 5846
_journal_paper_doi 10.1039/c3dt53023j
_journal_volume 43
_journal_year 2014
_chemical_formula_moiety 'C48 H58 Mo10 N32 O46 P4 Zn,10H2O'
_chemical_formula_sum 'C48 H78 Mo10 N32 O56 P4 Zn'
_chemical_formula_weight 3148.09
_chemical_name_systematic
; 
 ? 
;
_space_group_IT_number 2
_symmetry_cell_setting triclinic
_symmetry_space_group_name_Hall '-P 1'
_symmetry_space_group_name_H-M 'P -1'
_atom_sites_solution_hydrogens geom
_atom_sites_solution_primary direct
_atom_sites_solution_secondary difmap
_audit_creation_method SHELXL-97
_cell_angle_alpha 76.8750(10)
_cell_angle_beta 86.5420(10)
_cell_angle_gamma 87.4990(10)
_cell_formula_units_Z 2
_cell_length_a 11.1295(8)
_cell_length_b 20.2353(15)
_cell_length_c 21.9751(16)
_cell_measurement_reflns_used 8213
_cell_measurement_temperature 298(2)
_cell_measurement_theta_max 29.04
_cell_measurement_theta_min 2.42
_cell_volume 4808.6(6)
_computing_cell_refinement 'SAINT (Bruker, 2005)'
_computing_data_collection 'APEX2 (Bruker, 2005)'
_computing_data_reduction SAINT
_computing_molecular_graphics 'SHELXTL (Sheldrick, 1997a)'
_computing_publication_material SHELXTL
_computing_structure_refinement 'SHELXL-97 (Sheldrick, 1997b)'
_computing_structure_solution 'SHELXS-97 (Sheldrick, 1997b)'
_diffrn_ambient_temperature 298(2)
_diffrn_measured_fraction_theta_full 0.978
_diffrn_measured_fraction_theta_max 0.978
_diffrn_measurement_device_type 'Bruker Apex2 CCD'
_diffrn_measurement_method '\w scans'
_diffrn_radiation_monochromator graphite
_diffrn_radiation_source 'fine-focus sealed tube'
_diffrn_radiation_type MoK\a
_diffrn_radiation_wavelength 0.71073
_diffrn_reflns_av_R_equivalents 0.0199
_diffrn_reflns_av_unetI/netI 0.0421
_diffrn_reflns_limit_h_max 13
_diffrn_reflns_limit_h_min -13
_diffrn_reflns_limit_k_max 20
_diffrn_reflns_limit_k_min -24
_diffrn_reflns_limit_l_max 26
_diffrn_reflns_limit_l_min -27
_diffrn_reflns_number 26194
_diffrn_reflns_theta_full 26.00
_diffrn_reflns_theta_max 26.00
_diffrn_reflns_theta_min 1.91
_exptl_absorpt_coefficient_mu 1.686
_exptl_absorpt_correction_T_max 0.7184
_exptl_absorpt_correction_T_min 0.4366
_exptl_absorpt_correction_type multi-scan
_exptl_absorpt_process_details '(SADABS; Sheldrick, 2003)'
_exptl_crystal_colour yellow
_exptl_crystal_density_diffrn 2.174
_exptl_crystal_density_method 'not measured'
_exptl_crystal_description plate
_exptl_crystal_F_000 3095
_exptl_crystal_size_max 0.59
_exptl_crystal_size_mid 0.24
_exptl_crystal_size_min 0.21
_refine_diff_density_max 1.648
_refine_diff_density_min -1.701
_refine_diff_density_rms 0.136
_refine_ls_extinction_method none
_refine_ls_goodness_of_fit_ref 1.051
_refine_ls_hydrogen_treatment constr
_refine_ls_matrix_type full
_refine_ls_number_parameters 1362
_refine_ls_number_reflns 18473
_refine_ls_number_restraints 0
_refine_ls_restrained_S_all 1.051
_refine_ls_R_factor_all 0.0636
_refine_ls_R_factor_gt 0.0430
_refine_ls_shift/su_max 0.001
_refine_ls_shift/su_mean 0.000
_refine_ls_structure_factor_coef Fsqd
_refine_ls_weighting_details 'calc w=1/[\s^2^(Fo^2^)+(0.0543P)^2^+14.7921P] where P=(Fo^2^+2Fc^2^)/3'
_refine_ls_weighting_scheme calc
_refine_ls_wR_factor_gt 0.1157
_refine_ls_wR_factor_ref 0.1293
_reflns_number_gt 13047
_reflns_number_total 18473
_reflns_threshold_expression >2sigma(I)
_cod_data_source_file c3dt53023j2.cif
_cod_data_source_block 1
_cod_database_code 7029459

loop_
_symmetry_equiv_pos_as_xyz
'x, y, z'
'-x, -y, -z'

loop_
_atom_site_label
_atom_site_type_symbol
_atom_site_fract_x
_atom_site_fract_y
_atom_site_fract_z
_atom_site_U_iso_or_equiv
_atom_site_adp_type
_atom_site_occupancy
_atom_site_symmetry_multiplicity
_atom_site_calc_flag
_atom_site_refinement_flags
_atom_site_disorder_assembly
_atom_site_disorder_group
Mo1 Mo 0.48071(4) 0.00135(2) 0.32165(2) 0.02002(12) Uani 1 1 d . . .
Mo2 Mo -0.00682(4) 0.50251(2) 0.32882(2) 0.02201(12) Uani 1 1 d . . .
Mo3 Mo 0.31695(4) 0.46312(2) 0.31305(2) 0.01904(11) Uani 1 1 d . . .
Mo4 Mo -0.04836(4) 0.65855(2) 0.23488(2) 0.02147(12) Uani 1 1 d . . .
Mo5 Mo 0.91667(4) 0.07836(2) 0.19276(2) 0.01709(11) Uani 1 1 d . . .
Mo6 Mo 0.80657(4) -0.03581(2) 0.31567(2) 0.01860(11) Uani 1 1 d . . .
Mo7 Mo 0.44795(4) 0.15797(2) 0.22915(2) 0.02085(12) Uani 1 1 d . . .
Mo8 Mo 0.70385(4) 0.19976(2) 0.14146(2) 0.01936(12) Uani 1 1 d . . .
Mo9 Mo 0.41886(4) 0.57811(2) 0.18861(2) 0.01816(11) Uani 1 1 d . . .
Mo10 Mo 0.20061(5) 0.69859(2) 0.14045(2) 0.02078(12) Uani 1 1 d . . .
Zn1 Zn 0.61245(7) 0.20106(4) 0.41760(4) 0.0388(2) Uani 1 1 d . . .
P1 P 0.71241(13) 0.12738(7) 0.30397(6) 0.0166(3) Uani 1 1 d . . .
P2 P 0.63094(12) 0.02934(7) 0.18319(6) 0.0152(3) Uani 1 1 d . . .
P3 P 0.22611(13) 0.62795(7) 0.30339(6) 0.0172(3) Uani 1 1 d . . .
P4 P 0.13071(12) 0.52879(7) 0.18562(6) 0.0155(3) Uani 1 1 d . . .
O1 O 0.4441(3) 0.52189(19) 0.26884(17) 0.0204(8) Uani 1 1 d . . .
O2 O -0.0945(4) 0.4340(2) 0.3389(2) 0.0334(10) Uani 1 1 d . . .
O3 O 0.1527(3) 0.45894(19) 0.33773(18) 0.0245(9) Uani 1 1 d . . .
O4 O 0.3869(3) 0.07020(19) 0.26874(18) 0.0239(9) Uani 1 1 d . . .
O5 O 0.6405(3) -0.04000(19) 0.33655(17) 0.0220(8) Uani 1 1 d . . .
O6 O 0.5387(3) -0.01466(17) 0.22768(16) 0.0171(8) Uani 1 1 d . . .
O7 O 0.3943(4) -0.0675(2) 0.33009(19) 0.0301(10) Uani 1 1 d . . .
O8 O 0.0794(4) 0.71942(19) 0.19824(18) 0.0252(9) Uani 1 1 d . . .
O9 O 0.8202(3) 0.13066(19) 0.12865(17) 0.0227(9) Uani 1 1 d . . .
O10 O 0.6978(4) 0.1885(2) 0.33321(18) 0.0270(9) Uani 1 1 d . . .
O11 O -0.1042(3) 0.5708(2) 0.27753(19) 0.0261(9) Uani 1 1 d . . .
O12 O 0.4573(4) 0.0224(2) 0.39282(19) 0.0303(10) Uani 1 1 d . . .
O13 O 0.7726(3) 0.06679(19) 0.34782(16) 0.0212(8) Uani 1 1 d . . .
O14 O 0.5325(4) 0.6335(2) 0.1862(2) 0.0327(10) Uani 1 1 d . . .
O15 O 0.9359(3) 0.02227(18) 0.27355(17) 0.0202(8) Uani 1 1 d . . .
O16 O 0.3568(4) 0.1735(2) 0.1669(2) 0.0350(11) Uani 1 1 d . . .
O17 O 0.3826(4) 0.4362(2) 0.3836(2) 0.0336(10) Uani 1 1 d . . .
O18 O 1.0291(4) 0.1341(2) 0.19214(19) 0.0284(9) Uani 1 1 d . . .
O19 O 0.3830(4) 0.2056(2) 0.2780(2) 0.0339(10) Uani 1 1 d . . .
O20 O 0.7948(4) 0.2650(2) 0.14197(19) 0.0295(10) Uani 1 1 d . . .
O21 O 0.4754(4) 0.5245(2) 0.14240(18) 0.0290(10) Uani 1 1 d . . .
O22 O 0.1348(4) 0.7191(2) 0.07051(19) 0.0322(10) Uani 1 1 d . . .
O23 O -0.0217(4) 0.5231(2) 0.40017(19) 0.0370(11) Uani 1 1 d . . .
O24 O 0.6427(4) 0.2208(2) 0.07080(19) 0.0314(10) Uani 1 1 d . . .
O25 O 0.9770(4) 0.0244(2) 0.14767(18) 0.0263(9) Uani 1 1 d . . .
O26 O 0.2864(3) 0.56536(19) 0.34486(17) 0.0236(9) Uani 1 1 d . . .
O27 O 0.2235(4) 0.6873(2) 0.33536(18) 0.0284(9) Uani 1 1 d . . .
O28 O 0.7897(3) 0.14787(18) 0.24177(16) 0.0184(8) Uani 1 1 d . . .
O29 O 0.2923(4) 0.7646(2) 0.13791(19) 0.0319(10) Uani 1 1 d . . .
O30 O 0.3171(4) 0.63021(19) 0.12646(17) 0.0243(9) Uani 1 1 d . . .
O31 O 0.7487(3) 0.02279(18) 0.21890(16) 0.0174(8) Uani 1 1 d . . .
O32 O 0.5763(3) 0.21927(19) 0.19722(18) 0.0236(9) Uani 1 1 d . . .
O33 O 0.2971(3) 0.64792(18) 0.23958(17) 0.0219(8) Uani 1 1 d . . .
O34 O 0.0968(3) 0.60758(19) 0.29528(18) 0.0234(9) Uani 1 1 d . . .
O35 O 0.8653(4) -0.0619(2) 0.38793(19) 0.0316(10) Uani 1 1 d . . .
O36 O 0.0414(3) 0.48490(19) 0.23154(17) 0.0213(8) Uani 1 1 d . . .
O37 O -0.1435(4) 0.6716(2) 0.1739(2) 0.0390(11) Uani 1 1 d . . .
O38 O 0.5843(3) 0.10381(18) 0.16870(17) 0.0195(8) Uani 1 1 d . . .
O39 O 0.6522(4) 0.00437(19) 0.12348(17) 0.0234(9) Uani 1 1 d . . .
O40 O 0.5862(3) 0.10474(18) 0.29168(17) 0.0201(8) Uani 1 1 d . . .
O41 O 0.3406(4) 0.3952(2) 0.2795(2) 0.0303(10) Uani 1 1 d . . .
O42 O 0.2516(3) 0.52218(18) 0.21864(17) 0.0190(8) Uani 1 1 d . . .
O43 O 0.8333(4) -0.1045(2) 0.2834(2) 0.0301(10) Uani 1 1 d . . .
O44 O 0.1493(4) 0.5042(2) 0.12529(18) 0.0298(10) Uani 1 1 d . . .
O45 O -0.1101(4) 0.7078(2) 0.2821(2) 0.0395(11) Uani 1 1 d . . .
O46 O 0.0845(3) 0.60324(18) 0.17198(18) 0.0231(9) Uani 1 1 d . . .
N1 N 0.5723(6) 0.2251(3) 0.5085(3) 0.0487(16) Uani 1 1 d . . .
N2 N 0.7746(6) 0.2365(3) 0.4357(3) 0.0451(16) Uani 1 1 d . . .
N3 N 0.6418(7) 0.2653(3) 0.5833(3) 0.056(2) Uani 1 1 d . . .
H3A H 0.6909 0.2822 0.6040 0.067 Uiso 1 1 calc R . .
N4 N 0.8810(7) 0.2821(3) 0.4952(4) 0.060(2) Uani 1 1 d . . .
H4A H 0.9006 0.2986 0.5259 0.072 Uiso 1 1 calc R . .
N5 N 0.2182(5) 0.8099(3) 0.2703(2) 0.0317(12) Uani 1 1 d . . .
H5A H 0.2209 0.7673 0.2874 0.038 Uiso 1 1 calc R . .
N6 N 0.2726(6) 0.9105(3) 0.2213(3) 0.0391(14) Uani 1 1 d . . .
H6A H 0.3163 0.9434 0.2015 0.047 Uiso 1 1 calc R . .
N7 N 0.4672(4) 0.7571(2) 0.2357(2) 0.0261(11) Uani 1 1 d . . .
H7A H 0.4197 0.7244 0.2368 0.031 Uiso 1 1 calc R . .
N8 N 0.5303(5) 0.8563(2) 0.2344(2) 0.0307(12) Uani 1 1 d . . .
H8A H 0.5314 0.8987 0.2344 0.037 Uiso 1 1 calc R . .
N9 N 0.5666(5) 0.4192(3) 0.4641(2) 0.0313(12) Uani 1 1 d . . .
H9A H 0.5038 0.4117 0.4460 0.038 Uiso 1 1 calc R . .
N10 N 0.6814(4) 0.4354(3) 0.5340(2) 0.0285(12) Uani 1 1 d . . .
H10A H 0.7066 0.4403 0.5689 0.034 Uiso 1 1 calc R . .
N11 N 0.3583(5) 0.3988(3) 0.5559(2) 0.0349(13) Uani 1 1 d . . .
N12 N 0.4707(4) 0.4182(3) 0.6285(2) 0.0284(12) Uani 1 1 d . . .
H12A H 0.5327 0.4276 0.6461 0.034 Uiso 1 1 calc R . .
N13 N 0.9440(5) 0.0900(4) 0.5355(2) 0.0476(16) Uani 1 1 d . . .
N14 N 0.8225(4) 0.0640(3) 0.4725(2) 0.0326(12) Uani 1 1 d . . .
H14A H 0.7942 0.0558 0.4395 0.039 Uiso 1 1 calc R . .
N15 N 1.1394(5) 0.1102(3) 0.4393(3) 0.0403(14) Uani 1 1 d . . .
H15A H 1.1635 0.1193 0.4728 0.048 Uiso 1 1 calc R . .
N16 N 1.0258(5) 0.0813(3) 0.3720(2) 0.0322(12) Uani 1 1 d . . .
H16A H 0.9636 0.0690 0.3564 0.039 Uiso 1 1 calc R . .
N17 N 1.0371(5) 0.3545(3) 0.2420(3) 0.0363(13) Uani 1 1 d . . .
H17A H 1.0395 0.3968 0.2426 0.044 Uiso 1 1 calc R . .
N18 N 0.9715(4) 0.2581(2) 0.2395(2) 0.0290(12) Uani 1 1 d . . .
H18A H 0.9229 0.2264 0.2386 0.035 Uiso 1 1 calc R . .
N19 N 0.7866(5) 0.4150(3) 0.2253(3) 0.0364(13) Uani 1 1 d . . .
H19A H 0.8342 0.4470 0.2081 0.044 Uiso 1 1 calc R . .
N20 N 0.7207(5) 0.3152(3) 0.2691(2) 0.0315(12) Uani 1 1 d . . .
H20A H 0.7184 0.2723 0.2852 0.038 Uiso 1 1 calc R . .
N21 N 0.1450(5) -0.0587(2) 0.9747(2) 0.0289(12) Uani 1 1 d . . .
H21A H 0.1197 -0.0624 0.9395 0.035 Uiso 1 1 calc R . .
N22 N 0.1980(5) -0.0114(3) 1.0492(2) 0.0341(13) Uani 1 1 d . . .
N23 N 0.0988(5) 0.0822(3) 0.8962(2) 0.0349(13) Uani 1 1 d . . .
H23A H 0.0848 0.0536 0.8741 0.042 Uiso 1 1 calc R . .
N24 N 0.1469(5) 0.1250(2) 0.9721(2) 0.0320(12) Uani 1 1 d . . .
H24A H 0.1696 0.1289 1.0078 0.038 Uiso 1 1 calc R . .
N25 N 0.3490(5) 0.5579(3) 0.0224(2) 0.0329(13) Uani 1 1 d . . .
H25A H 0.3727 0.5618 0.0579 0.039 Uiso 1 1 calc R . .
N26 N 0.2966(5) 0.5104(3) -0.0526(2) 0.0346(13) Uani 1 1 d . . .
N27 N 0.3978(5) 0.4173(3) 0.1005(2) 0.0350(13) Uani 1 1 d . . .
H27A H 0.4126 0.4461 0.1222 0.042 Uiso 1 1 calc R . .
N28 N 0.3481(5) 0.3744(3) 0.0254(3) 0.0350(13) Uani 1 1 d . . .
H28A H 0.3245 0.3708 -0.0102 0.042 Uiso 1 1 calc R . .
N29 N 0.4664(5) 0.9200(3) -0.0211(2) 0.0348(13) Uani 1 1 d . . .
H29A H 0.4332 0.9305 -0.0565 0.042 Uiso 1 1 calc R . .
N30 N 0.5519(5) 0.9286(3) 0.0621(2) 0.0308(12) Uani 1 1 d . . .
H30A H 0.5836 0.9456 0.0897 0.037 Uiso 1 1 calc R . .
N31 N -0.0313(5) 0.4189(3) -0.0199(2) 0.0367(14) Uani 1 1 d . . .
H31A H -0.0631 0.4287 -0.0557 0.044 Uiso 1 1 calc R . .
N32 N 0.0493(5) 0.4299(3) 0.0641(2) 0.0321(12) Uani 1 1 d . . .
H32A H 0.0782 0.4477 0.0919 0.039 Uiso 1 1 calc R . .
C1 C 0.6662(8) 0.2504(4) 0.5277(4) 0.048(2) Uani 1 1 d . . .
C2 C 0.7737(7) 0.2573(4) 0.4888(4) 0.047(2) Uani 1 1 d . . .
C3 C 0.4826(9) 0.2244(4) 0.5549(4) 0.062(2) Uani 1 1 d . . .
H3B H 0.4050 0.2094 0.5542 0.075 Uiso 1 1 calc R . .
C4 C 0.5253(10) 0.2491(4) 0.6018(4) 0.064(2) Uani 1 1 d . . .
H4B H 0.4839 0.2539 0.6386 0.077 Uiso 1 1 calc R . .
C5 C 0.8858(7) 0.2480(4) 0.4075(4) 0.052(2) Uani 1 1 d . . .
H5B H 0.9116 0.2380 0.3694 0.062 Uiso 1 1 calc R . .
C6 C 0.9540(9) 0.2763(5) 0.4438(5) 0.071(3) Uani 1 1 d . . .
H6B H 1.0336 0.2891 0.4355 0.085 Uiso 1 1 calc R . .
C7 C 0.3101(6) 0.8460(3) 0.2420(3) 0.0275(14) Uani 1 1 d . . .
C8 C 0.4333(5) 0.8208(3) 0.2363(3) 0.0242(13) Uani 1 1 d . . .
C9 C 0.1173(7) 0.8521(4) 0.2678(4) 0.053(2) Uani 1 1 d . . .
H9B H 0.0401 0.8400 0.2838 0.064 Uiso 1 1 calc R . .
C10 C 0.1525(7) 0.9148(4) 0.2374(4) 0.051(2) Uani 1 1 d . . .
H10B H 0.1035 0.9538 0.2289 0.061 Uiso 1 1 calc R . .
C11 C 0.5912(6) 0.7522(3) 0.2330(3) 0.0323(15) Uani 1 1 d . . .
H11B H 0.6389 0.7135 0.2318 0.039 Uiso 1 1 calc R . .
C12 C 0.6292(6) 0.8140(3) 0.2326(3) 0.0354(16) Uani 1 1 d . . .
H12B H 0.7090 0.8262 0.2312 0.042 Uiso 1 1 calc R . .
C13 C 0.5687(5) 0.4225(3) 0.5239(3) 0.0259(13) Uani 1 1 d . . .
C14 C 0.4667(5) 0.4133(3) 0.5683(3) 0.0263(13) Uani 1 1 d . . .
C15 C 0.6791(6) 0.4296(4) 0.4357(3) 0.0375(16) Uani 1 1 d . . .
H15B H 0.7016 0.4296 0.3943 0.045 Uiso 1 1 calc R . .
C16 C 0.7504(6) 0.4397(3) 0.4794(3) 0.0367(16) Uani 1 1 d . . .
H16B H 0.8323 0.4481 0.4738 0.044 Uiso 1 1 calc R . .
C17 C 0.2918(6) 0.3931(4) 0.6106(3) 0.0383(16) Uani 1 1 d . . .
H17B H 0.2111 0.3821 0.6164 0.046 Uiso 1 1 calc R . .
C18 C 0.3601(6) 0.4057(3) 0.6558(3) 0.0344(15) Uani 1 1 d . . .
H18B H 0.3354 0.4056 0.6970 0.041 Uiso 1 1 calc R . .
C19 C 0.9345(6) 0.0829(3) 0.4768(3) 0.0324(15) Uani 1 1 d . . .
C20 C 1.0313(5) 0.0917(3) 0.4305(3) 0.0287(14) Uani 1 1 d . . .
C21 C 0.8337(7) 0.0764(4) 0.5680(3) 0.054(2) Uani 1 1 d . . .
H21B H 0.8150 0.0785 0.6093 0.065 Uiso 1 1 calc R . .
C22 C 0.7596(6) 0.0598(4) 0.5288(3) 0.0429(18) Uani 1 1 d . . .
H22B H 0.6799 0.0475 0.5380 0.051 Uiso 1 1 calc R . .
C23 C 1.2056(6) 0.1120(4) 0.3847(3) 0.0382(16) Uani 1 1 d . . .
H23B H 1.2858 0.1237 0.3771 0.046 Uiso 1 1 calc R . .
C24 C 1.1341(6) 0.0936(3) 0.3428(3) 0.0363(16) Uani 1 1 d . . .
H24B H 1.1566 0.0903 0.3021 0.044 Uiso 1 1 calc R . .
C25 C 0.9385(6) 0.3211(3) 0.2413(3) 0.0266(13) Uani 1 1 d . . .
C26 C 0.8177(5) 0.3494(3) 0.2442(3) 0.0247(13) Uani 1 1 d . . .
C27 C 1.1357(6) 0.3112(4) 0.2415(4) 0.0440(18) Uani 1 1 d . . .
H27B H 1.2159 0.3217 0.2426 0.053 Uiso 1 1 calc R . .
C28 C 1.0936(6) 0.2505(3) 0.2392(3) 0.0380(16) Uani 1 1 d . . .
H28B H 1.1389 0.2111 0.2377 0.046 Uiso 1 1 calc R . .
C29 C 0.6654(7) 0.4225(4) 0.2383(4) 0.048(2) Uani 1 1 d . . .
H29B H 0.6201 0.4629 0.2303 0.057 Uiso 1 1 calc R . .
C30 C 0.6245(7) 0.3610(4) 0.2644(4) 0.051(2) Uani 1 1 d . . .
H30B H 0.5449 0.3508 0.2773 0.061 Uiso 1 1 calc R . .
C31 C 0.1595(5) 0.0003(3) 0.9922(3) 0.0230(12) Uani 1 1 d . . .
C32 C 0.1359(6) 0.0661(3) 0.9550(3) 0.0278(14) Uani 1 1 d . . .
C33 C 0.1771(6) -0.1110(3) 1.0223(3) 0.0345(15) Uani 1 1 d . . .
H33A H 0.1768 -0.1572 1.0232 0.041 Uiso 1 1 calc R . .
C34 C 0.2094(6) -0.0813(3) 1.0677(3) 0.0379(16) Uani 1 1 d . . .
H34A H 0.2357 -0.1047 1.1062 0.045 Uiso 1 1 calc R . .
C35 C 0.0869(7) 0.1521(3) 0.8770(3) 0.0458(19) Uani 1 1 d . . .
H35A H 0.0626 0.1763 0.8382 0.055 Uiso 1 1 calc R . .
C36 C 0.1166(6) 0.1781(3) 0.9242(3) 0.0391(17) Uani 1 1 d . . .
H36A H 0.1168 0.2240 0.9246 0.047 Uiso 1 1 calc R . .
C37 C 0.3354(5) 0.4992(3) 0.0045(3) 0.0266(13) Uani 1 1 d . . .
C38 C 0.3599(5) 0.4324(3) 0.0425(3) 0.0281(14) Uani 1 1 d . . .
C39 C 0.3183(6) 0.6101(3) -0.0261(3) 0.0370(16) Uani 1 1 d . . .
H39A H 0.3194 0.6564 -0.0276 0.044 Uiso 1 1 calc R . .
C40 C 0.2861(7) 0.5799(3) -0.0714(3) 0.0382(16) Uani 1 1 d . . .
H40A H 0.2602 0.6032 -0.1101 0.046 Uiso 1 1 calc R . .
C41 C 0.4095(7) 0.3477(3) 0.1199(4) 0.048(2) Uani 1 1 d . . .
H41A H 0.4339 0.3237 0.1587 0.058 Uiso 1 1 calc R . .
C42 C 0.3792(7) 0.3212(3) 0.0728(3) 0.0437(18) Uani 1 1 d . . .
H42A H 0.3792 0.2754 0.0723 0.052 Uiso 1 1 calc R . .
C43 C 0.5035(5) 0.9640(3) 0.0098(3) 0.0282(14) Uani 1 1 d . . .
C44 C 0.4894(7) 0.8551(4) 0.0123(3) 0.0414(17) Uani 1 1 d . . .
H44A H 0.4719 0.8149 0.0015 0.050 Uiso 1 1 calc R . .
C45 C 0.5428(7) 0.8616(4) 0.0645(3) 0.0406(17) Uani 1 1 d . . .
H45A H 0.5686 0.8262 0.0964 0.049 Uiso 1 1 calc R . .
C46 C 0.0041(5) 0.4642(3) 0.0105(3) 0.0280(14) Uani 1 1 d . . .
C47 C -0.0093(7) 0.3541(4) 0.0148(3) 0.0454(18) Uani 1 1 d . . .
H47A H -0.0258 0.3134 0.0046 0.055 Uiso 1 1 calc R . .
C48 C 0.0417(7) 0.3624(4) 0.0673(3) 0.0424(17) Uani 1 1 d . . .
H48A H 0.0671 0.3277 0.0998 0.051 Uiso 1 1 calc R . .
O1W O 0.5474(5) 0.1079(3) 0.4480(2) 0.0510(14) Uani 1 1 d . . .
O2W O 0.4750(5) 0.2556(3) 0.3732(3) 0.0583(15) Uani 1 1 d . . .
O3W O 0.8452(5) 0.5294(3) 0.1407(2) 0.0534(14) Uani 1 1 d . . .
O4W O 0.3408(5) 0.0244(3) 0.1390(3) 0.0553(15) Uani 1 1 d . . .
O5W O 0.3562(6) 0.0847(4) 0.5244(3) 0.094(3) Uani 1 1 d . . .
O6W O 0.6909(5) 0.6721(3) 0.0804(2) 0.0609(16) Uani 1 1 d . . .
O7W O 0.1825(5) 0.1659(3) 0.0808(2) 0.0588(16) Uani 1 1 d . . .
O8W O 0.1662(6) 0.3955(4) 0.4755(3) 0.091(2) Uani 1 1 d . . .
O9WA O 0.0066(6) 0.6537(3) 0.4305(3) 0.0231(14) Uiso 0.60 1 d P A 1
O9WB O 0.1129(9) 0.7004(5) 0.4178(4) 0.025(2) Uiso 0.40 1 d P B 2
O10W O 0.2711(10) 0.2745(6) 0.4388(5) 0.058(3) Uiso 0.50 1 d P C 1
O11W O 0.2100(17) 0.1918(9) 0.5151(8) 0.040(5) Uiso 0.25 1 d P D 2
O12W O 0.0854(19) 0.2136(10) 0.6015(10) 0.052(5) Uiso 0.25 1 d P E 3

loop_
_atom_site_aniso_label
_atom_site_aniso_U_11
_atom_site_aniso_U_22
_atom_site_aniso_U_33
_atom_site_aniso_U_23
_atom_site_aniso_U_13
_atom_site_aniso_U_12
Mo1 0.0184(3) 0.0208(3) 0.0208(2) -0.0049(2) 0.00212(19) -0.0029(2)
Mo2 0.0213(3) 0.0199(3) 0.0233(3) -0.0031(2) 0.0041(2) -0.0008(2)
Mo3 0.0181(3) 0.0184(3) 0.0201(2) -0.00246(19) -0.00557(19) 0.00137(19)
Mo4 0.0172(3) 0.0184(3) 0.0286(3) -0.0046(2) -0.0044(2) 0.00294(19)
Mo5 0.0161(2) 0.0173(2) 0.0188(2) -0.00604(19) -0.00011(19) -0.00123(18)
Mo6 0.0185(3) 0.0170(3) 0.0196(2) -0.00145(19) -0.00531(19) 0.00032(19)
Mo7 0.0167(3) 0.0202(3) 0.0261(3) -0.0058(2) -0.0045(2) 0.00289(19)
Mo8 0.0232(3) 0.0149(3) 0.0193(2) -0.00167(19) -0.0038(2) -0.00133(19)
Mo9 0.0168(2) 0.0193(3) 0.0196(2) -0.00696(19) 0.00017(19) -0.00155(19)
Mo10 0.0266(3) 0.0159(3) 0.0190(2) -0.00137(19) -0.0035(2) -0.0013(2)
Zn1 0.0384(5) 0.0453(5) 0.0388(4) -0.0208(4) -0.0068(4) -0.0015(4)
P1 0.0170(7) 0.0173(7) 0.0164(7) -0.0056(6) -0.0021(5) -0.0008(6)
P2 0.0167(7) 0.0146(7) 0.0155(7) -0.0055(5) -0.0029(5) -0.0018(5)
P3 0.0173(7) 0.0183(7) 0.0176(7) -0.0069(6) -0.0024(6) -0.0011(6)
P4 0.0176(7) 0.0147(7) 0.0151(7) -0.0040(5) -0.0042(5) -0.0014(5)
O1 0.015(2) 0.024(2) 0.024(2) -0.0070(16) -0.0041(16) -0.0011(16)
O2 0.030(2) 0.032(3) 0.035(2) -0.002(2) 0.005(2) -0.0045(19)
O3 0.023(2) 0.024(2) 0.024(2) 0.0009(17) -0.0008(17) -0.0004(17)
O4 0.017(2) 0.023(2) 0.030(2) -0.0020(17) -0.0022(17) -0.0010(16)
O5 0.019(2) 0.022(2) 0.023(2) -0.0016(16) -0.0005(16) -0.0013(16)
O6 0.019(2) 0.0162(19) 0.0177(19) -0.0066(15) -0.0002(15) -0.0035(15)
O7 0.027(2) 0.030(2) 0.034(2) -0.0064(19) 0.0047(19) -0.0118(19)
O8 0.026(2) 0.020(2) 0.028(2) -0.0047(17) -0.0009(18) -0.0003(17)
O9 0.028(2) 0.023(2) 0.0172(19) -0.0036(16) -0.0014(17) -0.0007(17)
O10 0.034(2) 0.026(2) 0.024(2) -0.0141(18) 0.0051(18) 0.0002(18)
O11 0.017(2) 0.026(2) 0.035(2) -0.0075(18) -0.0001(17) -0.0008(17)
O12 0.032(2) 0.033(2) 0.026(2) -0.0081(19) 0.0070(18) -0.0062(19)
O13 0.023(2) 0.024(2) 0.0167(19) -0.0058(16) -0.0052(16) 0.0007(17)
O14 0.028(2) 0.037(3) 0.037(2) -0.016(2) 0.0040(19) -0.011(2)
O15 0.017(2) 0.021(2) 0.023(2) -0.0044(16) -0.0053(16) 0.0022(16)
O16 0.026(2) 0.037(3) 0.042(3) -0.006(2) -0.015(2) 0.0043(19)
O17 0.034(3) 0.033(3) 0.032(2) -0.0001(19) -0.013(2) 0.000(2)
O18 0.025(2) 0.031(2) 0.033(2) -0.0129(19) 0.0000(18) -0.0081(18)
O19 0.028(2) 0.036(3) 0.041(3) -0.016(2) 0.003(2) 0.001(2)
O20 0.030(2) 0.025(2) 0.032(2) -0.0026(18) -0.0032(19) -0.0039(18)
O21 0.030(2) 0.034(2) 0.025(2) -0.0132(18) -0.0009(18) 0.0030(19)
O22 0.042(3) 0.027(2) 0.026(2) 0.0012(18) -0.015(2) -0.001(2)
O23 0.051(3) 0.037(3) 0.024(2) -0.011(2) 0.006(2) -0.007(2)
O24 0.041(3) 0.028(2) 0.024(2) -0.0016(18) -0.0121(19) -0.003(2)
O25 0.023(2) 0.031(2) 0.027(2) -0.0125(18) -0.0001(17) 0.0046(18)
O26 0.026(2) 0.024(2) 0.020(2) -0.0022(16) -0.0054(17) -0.0005(17)
O27 0.035(2) 0.028(2) 0.026(2) -0.0152(18) -0.0024(18) -0.0022(19)
O28 0.020(2) 0.017(2) 0.0177(19) -0.0037(15) 0.0014(15) -0.0007(15)
O29 0.038(3) 0.024(2) 0.032(2) -0.0015(19) -0.005(2) -0.0071(19)
O30 0.030(2) 0.025(2) 0.0160(19) -0.0029(16) 0.0033(17) -0.0009(18)
O31 0.0158(19) 0.017(2) 0.0197(19) -0.0037(15) -0.0040(15) -0.0011(15)
O32 0.025(2) 0.018(2) 0.028(2) -0.0040(17) -0.0037(17) 0.0024(16)
O33 0.026(2) 0.019(2) 0.020(2) -0.0048(16) 0.0000(16) -0.0025(16)
O34 0.022(2) 0.022(2) 0.026(2) -0.0020(17) -0.0035(17) -0.0019(17)
O35 0.027(2) 0.035(3) 0.030(2) 0.0018(19) -0.0103(19) -0.0013(19)
O36 0.022(2) 0.023(2) 0.0196(19) -0.0076(16) 0.0010(16) -0.0048(16)
O37 0.030(3) 0.036(3) 0.049(3) -0.002(2) -0.019(2) 0.002(2)
O38 0.025(2) 0.0139(19) 0.0192(19) -0.0018(15) -0.0036(16) 0.0021(16)
O39 0.029(2) 0.028(2) 0.0153(19) -0.0086(16) -0.0011(16) -0.0040(18)
O40 0.020(2) 0.021(2) 0.0197(19) -0.0036(16) -0.0021(16) -0.0010(16)
O41 0.028(2) 0.024(2) 0.041(3) -0.0122(19) -0.007(2) 0.0024(18)
O42 0.019(2) 0.018(2) 0.0201(19) -0.0036(16) -0.0037(16) 0.0000(15)
O43 0.031(2) 0.021(2) 0.041(3) -0.0103(19) -0.006(2) -0.0001(18)
O44 0.033(2) 0.037(3) 0.023(2) -0.0142(19) -0.0014(18) -0.006(2)
O45 0.034(3) 0.036(3) 0.049(3) -0.014(2) 0.005(2) 0.008(2)
O46 0.025(2) 0.017(2) 0.026(2) -0.0016(16) -0.0075(17) 0.0013(16)
N1 0.059(4) 0.052(4) 0.045(4) -0.027(3) -0.014(3) -0.008(3)
N2 0.048(4) 0.049(4) 0.044(4) -0.017(3) -0.014(3) -0.014(3)
N3 0.092(6) 0.044(4) 0.042(4) -0.023(3) -0.036(4) 0.008(4)
N4 0.065(5) 0.048(4) 0.078(5) -0.027(4) -0.037(4) -0.006(4)
N5 0.027(3) 0.031(3) 0.040(3) -0.014(2) -0.004(2) 0.002(2)
N6 0.060(4) 0.024(3) 0.034(3) -0.007(2) -0.014(3) 0.012(3)
N7 0.030(3) 0.019(3) 0.032(3) -0.010(2) -0.006(2) -0.003(2)
N8 0.042(3) 0.015(3) 0.038(3) -0.011(2) 0.003(3) -0.007(2)
N9 0.032(3) 0.039(3) 0.022(3) -0.006(2) -0.008(2) 0.001(2)
N10 0.021(3) 0.039(3) 0.023(3) 0.000(2) -0.004(2) -0.004(2)
N11 0.023(3) 0.050(4) 0.034(3) -0.012(3) -0.009(2) -0.003(2)
N12 0.022(3) 0.039(3) 0.023(3) -0.001(2) -0.005(2) -0.006(2)
N13 0.031(3) 0.089(5) 0.021(3) -0.008(3) -0.002(2) -0.004(3)
N14 0.023(3) 0.041(3) 0.033(3) -0.004(2) -0.002(2) -0.007(2)
N15 0.027(3) 0.065(4) 0.032(3) -0.018(3) -0.003(2) -0.008(3)
N16 0.031(3) 0.040(3) 0.026(3) -0.007(2) -0.007(2) -0.008(2)
N17 0.031(3) 0.026(3) 0.059(4) -0.025(3) 0.003(3) -0.007(2)
N18 0.027(3) 0.022(3) 0.043(3) -0.015(2) -0.011(2) 0.002(2)
N19 0.047(4) 0.023(3) 0.037(3) -0.003(2) -0.005(3) 0.009(3)
N20 0.028(3) 0.028(3) 0.040(3) -0.010(2) -0.005(2) 0.004(2)
N21 0.037(3) 0.030(3) 0.019(2) -0.003(2) -0.003(2) -0.006(2)
N22 0.044(3) 0.032(3) 0.028(3) -0.010(2) -0.011(3) 0.005(3)
N23 0.048(4) 0.025(3) 0.033(3) -0.007(2) -0.013(3) 0.005(2)
N24 0.042(3) 0.024(3) 0.033(3) -0.009(2) -0.010(2) -0.002(2)
N25 0.053(4) 0.026(3) 0.020(3) -0.003(2) -0.006(2) -0.009(3)
N26 0.044(3) 0.031(3) 0.031(3) -0.011(2) -0.008(3) 0.002(3)
N27 0.048(4) 0.023(3) 0.035(3) -0.007(2) -0.013(3) 0.009(2)
N28 0.043(3) 0.031(3) 0.034(3) -0.012(2) -0.006(3) -0.004(3)
N29 0.043(3) 0.041(3) 0.021(3) -0.006(2) -0.009(2) -0.009(3)
N30 0.035(3) 0.037(3) 0.022(3) -0.009(2) -0.008(2) -0.005(2)
N31 0.040(3) 0.051(4) 0.023(3) -0.015(3) -0.006(2) -0.011(3)
N32 0.037(3) 0.038(3) 0.023(3) -0.008(2) -0.009(2) -0.006(2)
C1 0.067(6) 0.037(4) 0.045(4) -0.016(3) -0.025(4) 0.009(4)
C2 0.058(5) 0.038(4) 0.052(5) -0.015(4) -0.033(4) 0.005(4)
C3 0.088(7) 0.063(6) 0.046(5) -0.032(4) -0.006(5) -0.002(5)
C4 0.091(8) 0.058(6) 0.047(5) -0.022(4) -0.008(5) 0.008(5)
C5 0.049(5) 0.054(5) 0.055(5) -0.014(4) -0.020(4) 0.000(4)
C6 0.065(6) 0.060(6) 0.086(7) -0.006(5) -0.020(6) -0.011(5)
C7 0.037(4) 0.023(3) 0.027(3) -0.012(3) -0.009(3) 0.008(3)
C8 0.033(3) 0.017(3) 0.025(3) -0.008(2) -0.003(3) -0.001(2)
C9 0.046(5) 0.066(6) 0.058(5) -0.032(4) -0.016(4) 0.021(4)
C10 0.059(5) 0.044(5) 0.052(5) -0.017(4) -0.022(4) 0.036(4)
C11 0.032(4) 0.026(3) 0.044(4) -0.017(3) -0.007(3) 0.003(3)
C12 0.032(4) 0.035(4) 0.043(4) -0.018(3) 0.004(3) -0.010(3)
C13 0.027(3) 0.028(3) 0.021(3) -0.001(2) -0.004(2) 0.005(3)
C14 0.024(3) 0.030(3) 0.023(3) -0.002(3) -0.006(2) 0.002(3)
C15 0.036(4) 0.048(4) 0.025(3) -0.004(3) 0.006(3) 0.006(3)
C16 0.030(4) 0.042(4) 0.034(4) 0.000(3) 0.006(3) -0.001(3)
C17 0.025(4) 0.052(5) 0.036(4) -0.007(3) 0.002(3) -0.007(3)
C18 0.035(4) 0.040(4) 0.025(3) -0.002(3) 0.000(3) -0.001(3)
C19 0.027(3) 0.043(4) 0.025(3) -0.003(3) -0.004(3) -0.001(3)
C20 0.022(3) 0.038(4) 0.026(3) -0.007(3) -0.002(3) -0.003(3)
C21 0.039(4) 0.091(7) 0.028(4) -0.007(4) 0.001(3) 0.003(4)
C22 0.026(4) 0.053(5) 0.041(4) 0.004(3) 0.008(3) -0.003(3)
C23 0.025(4) 0.054(5) 0.035(4) -0.008(3) 0.004(3) -0.008(3)
C24 0.038(4) 0.045(4) 0.023(3) -0.004(3) 0.007(3) -0.002(3)
C25 0.033(4) 0.020(3) 0.026(3) -0.005(2) 0.002(3) -0.001(3)
C26 0.029(3) 0.020(3) 0.026(3) -0.008(2) -0.005(3) 0.003(3)
C27 0.029(4) 0.042(4) 0.069(5) -0.028(4) -0.003(4) -0.006(3)
C28 0.030(4) 0.034(4) 0.055(4) -0.019(3) -0.009(3) 0.006(3)
C29 0.043(5) 0.045(5) 0.053(5) -0.010(4) -0.011(4) 0.025(4)
C30 0.030(4) 0.063(6) 0.063(5) -0.023(4) -0.008(4) 0.015(4)
C31 0.025(3) 0.022(3) 0.022(3) -0.006(2) 0.004(2) -0.003(2)
C32 0.029(3) 0.028(3) 0.029(3) -0.011(3) 0.000(3) 0.000(3)
C33 0.046(4) 0.023(3) 0.032(3) -0.001(3) 0.003(3) -0.003(3)
C34 0.051(4) 0.032(4) 0.030(4) -0.005(3) -0.010(3) 0.004(3)
C35 0.064(5) 0.025(4) 0.041(4) 0.006(3) -0.006(4) 0.004(3)
C36 0.044(4) 0.021(3) 0.053(4) -0.010(3) -0.004(3) -0.002(3)
C37 0.027(3) 0.023(3) 0.029(3) -0.002(3) -0.003(3) 0.000(3)
C38 0.025(3) 0.031(4) 0.029(3) -0.010(3) 0.000(3) 0.003(3)
C39 0.046(4) 0.029(4) 0.034(4) -0.003(3) 0.003(3) -0.001(3)
C40 0.055(5) 0.031(4) 0.025(3) 0.000(3) -0.004(3) 0.003(3)
C41 0.065(5) 0.025(4) 0.050(5) 0.003(3) -0.016(4) 0.009(3)
C42 0.055(5) 0.025(4) 0.050(4) -0.006(3) -0.001(4) -0.002(3)
C43 0.021(3) 0.045(4) 0.020(3) -0.009(3) 0.002(2) -0.010(3)
C44 0.049(5) 0.036(4) 0.044(4) -0.015(3) -0.013(3) -0.006(3)
C45 0.050(5) 0.037(4) 0.034(4) -0.002(3) -0.015(3) -0.003(3)
C46 0.023(3) 0.042(4) 0.021(3) -0.009(3) -0.001(2) -0.012(3)
C47 0.052(5) 0.047(5) 0.044(4) -0.022(4) -0.006(4) -0.007(4)
C48 0.050(5) 0.039(4) 0.038(4) -0.009(3) -0.008(3) -0.001(3)
O1W 0.054(3) 0.062(4) 0.043(3) -0.023(3) 0.001(3) -0.019(3)
O2W 0.050(3) 0.069(4) 0.061(4) -0.024(3) -0.020(3) 0.022(3)
O3W 0.061(4) 0.045(3) 0.055(3) -0.006(3) -0.022(3) -0.010(3)
O4W 0.061(4) 0.044(3) 0.061(4) -0.004(3) -0.031(3) -0.007(3)
O5W 0.068(4) 0.178(8) 0.033(3) -0.017(4) 0.011(3) -0.048(5)
O6W 0.067(4) 0.078(4) 0.042(3) -0.019(3) -0.003(3) -0.018(3)
O7W 0.059(4) 0.088(4) 0.037(3) -0.025(3) 0.001(3) -0.028(3)
O8W 0.071(5) 0.155(7) 0.042(3) 0.002(4) -0.015(3) -0.045(5)

loop_
_atom_type_symbol
_atom_type_description
_atom_type_scat_dispersion_real
_atom_type_scat_dispersion_imag
_atom_type_scat_source
C C 0.0033 0.0016 'International Tables Vol C Tables 4.2.6.8 and 6.1.1.4'
H H 0.0000 0.0000 'International Tables Vol C Tables 4.2.6.8 and 6.1.1.4'
Mo Mo -1.6832 0.6857 'International Tables Vol C Tables 4.2.6.8 and 6.1.1.4'
N N 0.0061 0.0033 'International Tables Vol C Tables 4.2.6.8 and 6.1.1.4'
O O 0.0106 0.0060 'International Tables Vol C Tables 4.2.6.8 and 6.1.1.4'
P P 0.1023 0.0942 'International Tables Vol C Tables 4.2.6.8 and 6.1.1.4'
Zn Zn 0.2839 1.4301 'International Tables Vol C Tables 4.2.6.8 and 6.1.1.4'

loop_
_geom_angle_atom_site_label_1
_geom_angle_atom_site_label_2
_geom_angle_atom_site_label_3
_geom_angle
_geom_angle_site_symmetry_3
O7 Mo1 O12 102.4(2) .
O7 Mo1 O4 101.81(18) .
O12 Mo1 O4 102.06(19) .
O7 Mo1 O5 102.16(18) .
O12 Mo1 O5 96.34(18) .
O4 Mo1 O5 145.69(16) .
O7 Mo1 O6 87.14(17) .
O12 Mo1 O6 170.02(16) .
O4 Mo1 O6 78.49(15) .
O5 Mo1 O6 78.57(14) .
O7 Mo1 O40 169.50(16) .
O12 Mo1 O40 85.05(16) .
O4 Mo1 O40 69.09(14) .
O5 Mo1 O40 84.13(14) .
O6 Mo1 O40 85.89(13) .
O7 Mo1 Mo7 129.78(14) .
O12 Mo1 Mo7 98.47(14) .
O4 Mo1 Mo7 28.64(11) .
O5 Mo1 Mo7 120.30(11) .
O6 Mo1 Mo7 77.17(9) .
O40 Mo1 Mo7 40.64(9) .
O2 Mo2 O23 102.9(2) .
O2 Mo2 O11 101.10(19) .
O23 Mo2 O11 103.2(2) .
O2 Mo2 O3 100.99(19) .
O23 Mo2 O3 97.7(2) .
O11 Mo2 O3 145.16(17) .
O2 Mo2 O36 85.98(17) .
O23 Mo2 O36 170.52(18) .
O11 Mo2 O36 77.96(15) .
O3 Mo2 O36 77.09(15) .
O2 Mo2 O34 168.40(17) .
O23 Mo2 O34 85.11(17) .
O11 Mo2 O34 68.58(14) .
O3 Mo2 O34 86.01(15) .
O36 Mo2 O34 86.60(13) .
O2 Mo2 Mo4 128.36(15) .
O23 Mo2 Mo4 99.62(15) .
O11 Mo2 Mo4 27.99(12) .
O3 Mo2 Mo4 121.21(11) .
O36 Mo2 Mo4 76.89(10) .
O34 Mo2 Mo4 40.83(9) .
O41 Mo3 O17 102.9(2) .
O41 Mo3 O3 103.06(19) .
O17 Mo3 O3 101.65(19) .
O41 Mo3 O1 100.21(18) .
O17 Mo3 O1 98.37(18) .
O3 Mo3 O1 144.86(16) .
O41 Mo3 O42 87.08(17) .
O17 Mo3 O42 166.53(17) .
O3 Mo3 O42 84.61(15) .
O1 Mo3 O42 70.61(14) .
O41 Mo3 O26 172.05(17) .
O17 Mo3 O26 83.93(17) .
O3 Mo3 O26 79.28(15) .
O1 Mo3 O26 74.45(15) .
O42 Mo3 O26 85.57(13) .
O41 Mo3 Mo9 95.59(15) .
O17 Mo3 Mo9 127.46(15) .
O3 Mo3 Mo9 121.44(11) .
O1 Mo3 Mo9 29.44(10) .
O42 Mo3 Mo9 41.17(9) .
O26 Mo3 Mo9 76.85(9) .
O45 Mo4 O37 104.0(2) .
O45 Mo4 O11 101.1(2) .
O37 Mo4 O11 97.03(19) .
O45 Mo4 O8 95.8(2) .
O37 Mo4 O8 100.84(19) .
O11 Mo4 O8 151.59(16) .
O45 Mo4 O34 98.53(19) .
O37 Mo4 O34 156.79(19) .
O11 Mo4 O34 72.80(15) .
O8 Mo4 O34 82.29(15) .
O45 Mo4 O46 165.19(18) .
O37 Mo4 O46 86.01(18) .
O11 Mo4 O46 88.21(15) .
O8 Mo4 O46 71.33(15) .
O34 Mo4 O46 73.11(13) .
O45 Mo4 Mo10 123.74(16) .
O37 Mo4 Mo10 94.01(16) .
O11 Mo4 Mo10 129.25(12) .
O8 Mo4 Mo10 28.04(12) .
O34 Mo4 Mo10 77.90(10) .
O46 Mo4 Mo10 43.38(9) .
O45 Mo4 Mo2 105.61(16) .
O37 Mo4 Mo2 121.18(15) .
O11 Mo4 Mo2 27.90(11) .
O8 Mo4 Mo2 124.92(11) .
O34 Mo4 Mo2 45.15(10) .
O46 Mo4 Mo2 77.46(9) .
Mo10 Mo4 Mo2 109.274(18) .
O18 Mo5 O25 104.28(19) .
O18 Mo5 O15 98.77(17) .
O25 Mo5 O15 99.60(17) .
O18 Mo5 O9 100.43(18) .
O25 Mo5 O9 94.87(17) .
O15 Mo5 O9 152.24(16) .
O18 Mo5 O31 160.80(17) .
O25 Mo5 O31 94.44(16) .
O15 Mo5 O31 73.51(14) .
O9 Mo5 O31 81.90(15) .
O18 Mo5 O28 87.66(16) .
O25 Mo5 O28 165.29(16) .
O15 Mo5 O28 86.78(14) .
O9 Mo5 O28 74.21(14) .
O31 Mo5 O28 74.54(13) .
O18 Mo5 Mo6 127.08(14) .
O25 Mo5 Mo6 99.52(14) .
O15 Mo5 Mo6 30.21(11) .
O9 Mo5 Mo6 123.90(12) .
O31 Mo5 Mo6 43.30(9) .
O28 Mo5 Mo6 79.32(9) .
O18 Mo5 Mo8 95.32(14) .
O25 Mo5 Mo8 122.63(13) .
O15 Mo5 Mo8 130.17(11) .
O9 Mo5 Mo8 28.00(11) .
O31 Mo5 Mo8 77.72(9) .
O28 Mo5 Mo8 46.26(9) .
Mo6 Mo5 Mo8 110.252(18) .
O43 Mo6 O35 103.0(2) .
O43 Mo6 O5 102.45(18) .
O35 Mo6 O5 101.45(18) .
O43 Mo6 O15 100.34(18) .
O35 Mo6 O15 98.82(17) .
O5 Mo6 O15 145.03(15) .
O43 Mo6 O31 87.22(16) .
O35 Mo6 O31 166.48(17) .
O5 Mo6 O31 84.63(14) .
O15 Mo6 O31 70.31(13) .
O43 Mo6 O13 173.14(17) .
O35 Mo6 O13 82.84(17) .
O5 Mo6 O13 79.62(15) .
O15 Mo6 O13 74.98(14) .
O31 Mo6 O13 86.46(12) .
O43 Mo6 Mo5 96.03(15) .
O35 Mo6 Mo5 127.69(14) .
O5 Mo6 Mo5 121.36(11) .
O15 Mo6 Mo5 29.30(10) .
O31 Mo6 Mo5 41.01(9) .
O13 Mo6 Mo5 77.42(9) .
O19 Mo7 O16 104.1(2) .
O19 Mo7 O4 100.22(19) .
O16 Mo7 O4 96.53(18) .
O19 Mo7 O32 95.18(19) .
O16 Mo7 O32 101.24(19) .
O4 Mo7 O32 152.86(16) .
O19 Mo7 O40 97.62(18) .
O16 Mo7 O40 157.38(18) .
O4 Mo7 O40 73.09(14) .
O32 Mo7 O40 82.87(15) .
O19 Mo7 O38 164.86(17) .
O16 Mo7 O38 87.11(18) .
O4 Mo7 O38 88.39(15) .
O32 Mo7 O38 72.33(14) .
O40 Mo7 O38 72.83(13) .
O19 Mo7 Mo8 123.37(15) .
O16 Mo7 Mo8 94.98(16) .
O4 Mo7 Mo8 130.21(12) .
O32 Mo7 Mo8 28.31(11) .
O40 Mo7 Mo8 78.03(10) .
O38 Mo7 Mo8 44.10(9) .
O19 Mo7 Mo1 104.21(15) .
O16 Mo7 Mo1 121.57(15) .
O4 Mo7 Mo1 28.48(11) .
O32 Mo7 Mo1 125.55(11) .
O40 Mo7 Mo1 44.81(10) .
O38 Mo7 Mo1 77.59(9) .
Mo8 Mo7 Mo1 109.838(18) .
O24 Mo8 O20 104.55(19) .
O24 Mo8 O32 103.35(19) .
O20 Mo8 O32 99.28(19) .
O24 Mo8 O9 100.99(18) .
O20 Mo8 O9 101.16(18) .
O32 Mo8 O9 142.92(16) .
O24 Mo8 O38 89.67(16) .
O20 Mo8 O38 165.18(16) .
O32 Mo8 O38 72.87(14) .
O9 Mo8 O38 79.77(15) .
O24 Mo8 O28 169.53(16) .
O20 Mo8 O28 84.40(16) .
O32 Mo8 O28 80.13(14) .
O9 Mo8 O28 71.52(14) .
O38 Mo8 O28 81.88(12) .
O24 Mo8 Mo7 97.77(15) .
O20 Mo8 Mo7 127.49(15) .
O32 Mo8 Mo7 28.64(11) .
O9 Mo8 Mo7 120.47(11) .
O38 Mo8 Mo7 44.32(9) .
O28 Mo8 Mo7 80.50(9) .
O24 Mo8 Mo5 128.78(15) .
O20 Mo8 Mo5 94.04(14) .
O32 Mo8 Mo5 120.34(11) .
O9 Mo8 Mo5 27.91(11) .
O38 Mo8 Mo5 79.85(9) .
O28 Mo8 Mo5 43.66(8) .
Mo7 Mo8 Mo5 107.801(17) .
O14 Mo9 O21 104.1(2) .
O14 Mo9 O1 98.24(18) .
O21 Mo9 O1 99.63(18) .
O14 Mo9 O30 101.12(19) .
O21 Mo9 O30 94.77(17) .
O1 Mo9 O30 152.22(16) .
O14 Mo9 O42 160.47(17) .
O21 Mo9 O42 94.82(17) .
O1 Mo9 O42 73.41(14) .
O30 Mo9 O42 81.85(15) .
O14 Mo9 O33 87.43(17) .
O21 Mo9 O33 165.53(16) .
O1 Mo9 O33 87.12(14) .
O30 Mo9 O33 74.12(14) .
O42 Mo9 O33 74.72(13) .
O14 Mo9 Mo3 126.83(15) .
O21 Mo9 Mo3 99.42(14) .
O1 Mo9 Mo3 30.39(11) .
O30 Mo9 Mo3 123.71(12) .
O42 Mo9 Mo3 43.03(9) .
O33 Mo9 Mo3 79.91(9) .
O14 Mo9 Mo10 96.28(15) .
O21 Mo9 Mo10 122.02(13) .
O1 Mo9 Mo10 130.52(11) .
O30 Mo9 Mo10 27.51(11) .
O42 Mo9 Mo10 77.35(9) .
O33 Mo9 Mo10 46.63(9) .
Mo3 Mo9 Mo10 110.293(18) .
O22 Mo10 O29 103.9(2) .
O22 Mo10 O8 104.1(2) .
O29 Mo10 O8 98.57(19) .
O22 Mo10 O30 101.28(19) .
O29 Mo10 O30 100.44(19) .
O8 Mo10 O30 143.43(16) .
O22 Mo10 O46 90.78(17) .
O29 Mo10 O46 164.77(17) .
O8 Mo10 O46 73.43(15) .
O30 Mo10 O46 80.35(15) .
O22 Mo10 O33 169.86(16) .
O29 Mo10 O33 84.20(16) .
O8 Mo10 O33 80.39(15) .
O30 Mo10 O33 70.85(14) .
O46 Mo10 O33 81.71(12) .
O22 Mo10 Mo4 98.78(16) .
O29 Mo10 Mo4 126.81(15) .
O8 Mo10 Mo4 28.69(12) .
O30 Mo10 Mo4 121.39(12) .
O46 Mo10 Mo4 44.83(10) .
O33 Mo10 Mo4 80.71(9) .
O22 Mo10 Mo9 128.71(15) .
O29 Mo10 Mo9 93.90(15) .
O8 Mo10 Mo9 120.48(12) .
O30 Mo10 Mo9 27.54(11) .
O46 Mo10 Mo9 79.75(9) .
O33 Mo10 Mo9 43.33(9) .
Mo4 Mo10 Mo9 108.097(18) .
O1W Zn1 O2W 103.9(2) .
O1W Zn1 N2 128.4(2) .
O2W Zn1 N2 127.3(2) .
O1W Zn1 O10 98.84(18) .
O2W Zn1 O10 92.1(2) .
N2 Zn1 O10 86.0(2) .
O1W Zn1 N1 91.6(2) .
O2W Zn1 N1 97.2(2) .
N2 Zn1 N1 78.0(2) .
O10 Zn1 N1 164.0(2) .
O10 P1 O13 111.5(2) .
O10 P1 O28 108.3(2) .
O13 P1 O28 110.1(2) .
O10 P1 O40 109.3(2) .
O13 P1 O40 107.0(2) .
O28 P1 O40 110.7(2) .
O39 P2 O6 110.5(2) .
O39 P2 O38 110.5(2) .
O6 P2 O38 109.2(2) .
O39 P2 O31 110.6(2) .
O6 P2 O31 106.1(2) .
O38 P2 O31 109.8(2) .
O27 P3 O26 109.8(2) .
O27 P3 O34 110.6(2) .
O26 P3 O34 106.1(2) .
O27 P3 O33 109.0(2) .
O26 P3 O33 110.1(2) .
O34 P3 O33 111.2(2) .
O44 P4 O36 111.2(2) .
O44 P4 O46 110.4(2) .
O36 P4 O46 109.4(2) .
O44 P4 O42 109.5(2) .
O36 P4 O42 106.4(2) .
O46 P4 O42 109.8(2) .
Mo9 O1 Mo3 120.18(18) .
Mo3 O3 Mo2 147.4(2) .
Mo1 O4 Mo7 122.88(19) .
Mo6 O5 Mo1 147.6(2) .
P2 O6 Mo1 123.73(19) .
Mo10 O8 Mo4 123.3(2) .
Mo5 O9 Mo8 124.09(19) .
P1 O10 Zn1 131.6(2) .
Mo2 O11 Mo4 124.1(2) .
P1 O13 Mo6 119.50(19) .
Mo5 O15 Mo6 120.49(18) .
P3 O26 Mo3 121.9(2) .
P1 O28 Mo5 128.1(2) .
P1 O28 Mo8 123.2(2) .
Mo5 O28 Mo8 90.08(12) .
Mo10 O30 Mo9 124.94(19) .
P2 O31 Mo5 129.3(2) .
P2 O31 Mo6 134.9(2) .
Mo5 O31 Mo6 95.68(13) .
Mo8 O32 Mo7 123.0(2) .
P3 O33 Mo9 128.0(2) .
P3 O33 Mo10 123.2(2) .
Mo9 O33 Mo10 90.05(12) .
P3 O34 Mo4 132.5(2) .
P3 O34 Mo2 132.7(2) .
Mo4 O34 Mo2 94.03(13) .
P4 O36 Mo2 122.4(2) .
P2 O38 Mo8 125.9(2) .
P2 O38 Mo7 128.4(2) .
Mo8 O38 Mo7 91.59(12) .
P1 O40 Mo7 130.5(2) .
P1 O40 Mo1 134.7(2) .
Mo7 O40 Mo1 94.54(13) .
P4 O42 Mo9 129.1(2) .
P4 O42 Mo3 134.9(2) .
Mo9 O42 Mo3 95.80(13) .
P4 O46 Mo10 126.5(2) .
P4 O46 Mo4 128.7(2) .
Mo10 O46 Mo4 91.79(13) .
C1 N1 C3 105.5(7) .
C1 N1 Zn1 111.0(6) .
C3 N1 Zn1 143.4(5) .
C2 N2 C5 107.0(6) .
C2 N2 Zn1 114.5(5) .
C5 N2 Zn1 138.5(5) .
C1 N3 C4 108.2(7) .
C1 N3 H3A 125.9 .
C4 N3 H3A 125.9 .
C2 N4 C6 107.6(7) .
C2 N4 H4A 126.2 .
C6 N4 H4A 126.2 .
C7 N5 C9 108.6(6) .
C7 N5 H5A 125.7 .
C9 N5 H5A 125.7 .
C7 N6 C10 107.7(6) .
C7 N6 H6A 126.2 .
C10 N6 H6A 126.2 .
C8 N7 C11 108.7(5) .
C8 N7 H7A 125.7 .
C11 N7 H7A 125.7 .
C8 N8 C12 108.4(5) .
C8 N8 H8A 125.8 .
C12 N8 H8A 125.8 .
C13 N9 C15 109.9(5) .
C13 N9 H9A 125.1 .
C15 N9 H9A 125.1 .
C13 N10 C16 108.6(5) .
C13 N10 H10A 125.7 .
C16 N10 H10A 125.7 .
C14 N11 C17 105.1(5) .
C18 N12 C14 107.6(5) .
C18 N12 H12A 126.2 .
C14 N12 H12A 126.2 .
C19 N13 C21 108.6(6) .
C19 N14 C22 109.5(6) .
C19 N14 H14A 125.3 .
C22 N14 H14A 125.3 .
C20 N15 C23 106.4(5) .
C20 N15 H15A 126.8 .
C23 N15 H15A 126.8 .
C24 N16 C20 107.8(5) .
C24 N16 H16A 126.1 .
C20 N16 H16A 126.1 .
C25 N17 C27 109.2(5) .
C25 N17 H17A 125.4 .
C27 N17 H17A 125.4 .
C25 N18 C28 110.1(5) .
C25 N18 H18A 125.0 .
C28 N18 H18A 125.0 .
C26 N19 C29 108.1(6) .
C26 N19 H19A 125.9 .
C29 N19 H19A 125.9 .
C26 N20 C30 107.4(6) .
C26 N20 H20A 126.3 .
C30 N20 H20A 126.3 .
C31 N21 C33 108.6(5) .
C31 N21 H21A 125.7 .
C33 N21 H21A 125.7 .
C31 N22 C34 104.9(5) .
C32 N23 C35 109.1(5) .
C32 N23 H23A 125.5 .
C35 N23 H23A 125.5 .
C32 N24 C36 109.9(5) .
C32 N24 H24A 125.1 .
C36 N24 H24A 125.1 .
C37 N25 C39 107.7(5) .
C37 N25 H25A 126.1 .
C39 N25 H25A 126.1 .
C37 N26 C40 104.6(5) .
C38 N27 C41 108.6(6) .
C38 N27 H27A 125.7 .
C41 N27 H27A 125.7 .
C38 N28 C42 109.9(6) .
C38 N28 H28A 125.1 .
C42 N28 H28A 125.1 .
C43 N29 C44 109.2(5) .
C43 N29 H29A 125.4 .
C44 N29 H29A 125.4 .
C43 N30 C45 108.7(5) .
C43 N30 H30A 125.7 .
C45 N30 H30A 125.7 .
C46 N31 C47 109.7(5) .
C46 N31 H31A 125.2 .
C47 N31 H31A 125.2 .
C46 N32 C48 108.6(5) .
C46 N32 H32A 125.7 .
C48 N32 H32A 125.7 .
N1 C1 N3 111.2(8) .
N1 C1 C2 118.3(7) .
N3 C1 C2 130.5(7) .
N2 C2 N4 110.1(8) .
N2 C2 C1 118.1(7) .
N4 C2 C1 131.8(7) .
C4 C3 N1 109.5(9) .
C4 C3 H3B 125.2 .
N1 C3 H3B 125.2 .
C3 C4 N3 105.5(8) .
C3 C4 H4B 127.2 .
N3 C4 H4B 127.2 .
N2 C5 C6 109.2(8) .
N2 C5 H5B 125.4 .
C6 C5 H5B 125.4 .
C5 C6 N4 106.0(8) .
C5 C6 H6B 127.0 .
N4 C6 H6B 127.0 .
N5 C7 N6 109.2(6) .
N5 C7 C8 125.9(5) .
N6 C7 C8 124.9(6) .
N8 C8 N7 108.5(5) .
N8 C8 C7 125.7(5) .
N7 C8 C7 125.6(5) .
C10 C9 N5 106.6(7) .
C10 C9 H9B 126.7 .
N5 C9 H9B 126.7 .
C9 C10 N6 108.0(6) .
C9 C10 H10B 126.0 .
N6 C10 H10B 126.0 .
C12 C11 N7 106.2(6) .
C12 C11 H11B 126.9 .
N7 C11 H11B 126.9 .
C11 C12 N8 108.2(6) .
C11 C12 H12B 125.9 .
N8 C12 H12B 125.9 .
N9 C13 N10 107.2(5) .
N9 C13 C14 125.3(5) .
N10 C13 C14 127.5(5) .
N11 C14 N12 111.2(6) .
N11 C14 C13 124.7(5) .
N12 C14 C13 124.2(5) .
C16 C15 N9 106.4(6) .
C16 C15 H15B 126.8 .
N9 C15 H15B 126.8 .
C15 C16 N10 107.9(6) .
C15 C16 H16B 126.0 .
N10 C16 H16B 126.0 .
N11 C17 C18 110.4(6) .
N11 C17 H17B 124.8 .
C18 C17 H17B 124.8 .
N12 C18 C17 105.6(6) .
N12 C18 H18B 127.2 .
C17 C18 H18B 127.2 .
N14 C19 N13 107.3(6) .
N14 C19 C20 128.6(6) .
N13 C19 C20 124.1(6) .
N15 C20 N16 110.6(6) .
N15 C20 C19 124.2(6) .
N16 C20 C19 125.2(6) .
C22 C21 N13 107.2(6) .
C22 C21 H21B 126.4 .
N13 C21 H21B 126.4 .
C21 C22 N14 107.5(6) .
C21 C22 H22B 126.3 .
N14 C22 H22B 126.3 .
N15 C23 C24 108.7(6) .
N15 C23 H23B 125.6 .
C24 C23 H23B 125.6 .
N16 C24 C23 106.5(6) .
N16 C24 H24B 126.8 .
C23 C24 H24B 126.8 .
N17 C25 N18 107.5(5) .
N17 C25 C26 124.9(5) .
N18 C25 C26 127.6(6) .
N20 C26 N19 109.0(5) .
N20 C26 C25 125.6(5) .
N19 C26 C25 125.2(6) .
C28 C27 N17 106.7(6) .
C28 C27 H27B 126.7 .
N17 C27 H27B 126.7 .
C27 C28 N18 106.5(6) .
C27 C28 H28B 126.8 .
N18 C28 H28B 126.8 .
C30 C29 N19 107.4(6) .
C30 C29 H29B 126.3 .
N19 C29 H29B 126.3 .
C29 C30 N20 108.0(7) .
C29 C30 H30B 126.0 .
N20 C30 H30B 126.0 .
N22 C31 N21 110.7(5) .
N22 C31 C32 124.0(5) .
N21 C31 C32 125.4(5) .
N24 C32 N23 106.4(5) .
N24 C32 C31 126.2(5) .
N23 C32 C31 127.4(5) .
C34 C33 N21 105.0(6) .
C34 C33 H33A 127.5 .
N21 C33 H33A 127.5 .
C33 C34 N22 110.9(6) .
C33 C34 H34A 124.5 .
N22 C34 H34A 124.5 .
C36 C35 N23 107.3(6) .
C36 C35 H35A 126.4 .
N23 C35 H35A 126.4 .
C35 C36 N24 107.4(6) .
C35 C36 H36A 126.3 .
N24 C36 H36A 126.3 .
N26 C37 N25 111.5(5) .
N26 C37 C38 123.8(6) .
N25 C37 C38 124.8(5) .
N28 C38 N27 107.4(5) .
N28 C38 C37 125.6(6) .
N27 C38 C37 127.1(6) .
C40 C39 N25 105.1(6) .
C40 C39 H39A 127.4 .
N25 C39 H39A 127.4 .
C39 C40 N26 111.1(6) .
C39 C40 H40A 124.5 .
N26 C40 H40A 124.5 .
C42 C41 N27 107.3(6) .
C42 C41 H41A 126.3 .
N27 C41 H41A 126.3 .
C41 C42 N28 106.8(6) .
C41 C42 H42A 126.6 .
N28 C42 H42A 126.6 .
N29 C43 N30 108.0(5) .
N29 C43 C43 126.2(7) 2_675
N30 C43 C43 125.8(7) 2_675
C45 C44 N29 106.1(6) .
C45 C44 H44A 127.0 .
N29 C44 H44A 127.0 .
N30 C45 C44 108.1(6) .
N30 C45 H45A 126.0 .
C44 C45 H45A 126.0 .
N31 C46 N32 107.8(5) .
N31 C46 C46 126.1(7) 2_565
N32 C46 C46 126.1(7) 2_565
C48 C47 N31 105.4(6) .
C48 C47 H47A 127.3 .
N31 C47 H47A 127.3 .
N32 C48 C47 108.6(6) .
N32 C48 H48A 125.7 .
C47 C48 H48A 125.7 .

loop_
_geom_bond_atom_site_label_1
_geom_bond_atom_site_label_2
_geom_bond_distance
_geom_bond_site_symmetry_2
Mo1 O7 1.696(4) .
Mo1 O12 1.714(4) .
Mo1 O4 1.915(4) .
Mo1 O5 1.945(4) .
Mo1 O6 2.216(3) .
Mo1 O40 2.384(4) .
Mo1 Mo7 3.3723(7) .
Mo2 O2 1.696(4) .
Mo2 O23 1.709(4) .
Mo2 O11 1.914(4) .
Mo2 O3 1.948(4) .
Mo2 O36 2.275(4) .
Mo2 O34 2.407(4) .
Mo2 Mo4 3.3872(7) .
Mo3 O41 1.704(4) .
Mo3 O17 1.719(4) .
Mo3 O3 1.875(4) .
Mo3 O1 1.953(4) .
Mo3 O42 2.290(3) .
Mo3 O26 2.335(4) .
Mo3 Mo9 3.3384(7) .
Mo4 O45 1.693(4) .
Mo4 O37 1.723(4) .
Mo4 O11 1.920(4) .
Mo4 O8 1.937(4) .
Mo4 O34 2.220(4) .
Mo4 O46 2.379(4) .
Mo4 Mo10 3.3733(7) .
Mo5 O18 1.719(4) .
Mo5 O25 1.724(4) .
Mo5 O15 1.896(4) .
Mo5 O9 1.914(4) .
Mo5 O31 2.202(4) .
Mo5 O28 2.338(4) .
Mo5 Mo6 3.3389(7) .
Mo5 Mo8 3.3871(7) .
Mo6 O43 1.705(4) .
Mo6 O35 1.715(4) .
Mo6 O5 1.878(4) .
Mo6 O15 1.950(4) .
Mo6 O31 2.301(3) .
Mo6 O13 2.349(4) .
Mo7 O19 1.708(4) .
Mo7 O16 1.716(4) .
Mo7 O4 1.925(4) .
Mo7 O32 1.926(4) .
Mo7 O40 2.203(4) .
Mo7 O38 2.354(4) .
Mo7 Mo8 3.3687(7) .
Mo8 O24 1.690(4) .
Mo8 O20 1.701(4) .
Mo8 O32 1.906(4) .
Mo8 O9 1.920(4) .
Mo8 O38 2.345(4) .
Mo8 O28 2.447(4) .
Mo9 O14 1.717(4) .
Mo9 O21 1.722(4) .
Mo9 O1 1.898(4) .
Mo9 O30 1.920(4) .
Mo9 O42 2.209(4) .
Mo9 O33 2.335(4) .
Mo9 Mo10 3.4038(7) .
Mo10 O22 1.700(4) .
Mo10 O29 1.705(4) .
Mo10 O8 1.897(4) .
Mo10 O30 1.918(4) .
Mo10 O46 2.318(4) .
Mo10 O33 2.474(4) .
Zn1 O1W 2.004(5) .
Zn1 O2W 2.014(5) .
Zn1 N2 2.063(6) .
Zn1 O10 2.094(4) .
Zn1 N1 2.177(6) .
P1 O10 1.517(4) .
P1 O13 1.533(4) .
P1 O28 1.553(4) .
P1 O40 1.554(4) .
P2 O39 1.512(4) .
P2 O6 1.538(4) .
P2 O38 1.541(4) .
P2 O31 1.554(4) .
P3 O27 1.521(4) .
P3 O26 1.536(4) .
P3 O34 1.545(4) .
P3 O33 1.546(4) .
P4 O44 1.518(4) .
P4 O36 1.531(4) .
P4 O46 1.539(4) .
P4 O42 1.553(4) .
N1 C1 1.316(9) .
N1 C3 1.382(11) .
N2 C2 1.328(9) .
N2 C5 1.355(10) .
N3 C1 1.335(9) .
N3 C4 1.366(11) .
N3 H3A 0.8600 .
N4 C2 1.342(9) .
N4 C6 1.375(12) .
N4 H4A 0.8600 .
N5 C7 1.321(8) .
N5 C9 1.377(9) .
N5 H5A 0.8600 .
N6 C7 1.339(7) .
N6 C10 1.366(10) .
N6 H6A 0.8600 .
N7 C8 1.330(7) .
N7 C11 1.378(8) .
N7 H7A 0.8600 .
N8 C8 1.316(7) .
N8 C12 1.368(8) .
N8 H8A 0.8600 .
N9 C13 1.333(7) .
N9 C15 1.368(8) .
N9 H9A 0.8600 .
N10 C13 1.334(7) .
N10 C16 1.372(8) .
N10 H10A 0.8600 .
N11 C14 1.312(7) .
N11 C17 1.358(8) .
N12 C18 1.345(8) .
N12 C14 1.351(7) .
N12 H12A 0.8600 .
N13 C19 1.340(8) .
N13 C21 1.388(9) .
N14 C19 1.335(8) .
N14 C22 1.371(8) .
N14 H14A 0.8600 .
N15 C20 1.313(8) .
N15 C23 1.362(8) .
N15 H15A 0.8600 .
N16 C24 1.337(8) .
N16 C20 1.354(7) .
N16 H16A 0.8600 .
N17 C25 1.317(8) .
N17 C27 1.376(8) .
N17 H17A 0.8600 .
N18 C25 1.321(7) .
N18 C28 1.360(8) .
N18 H18A 0.8600 .
N19 C26 1.335(7) .
N19 C29 1.370(9) .
N19 H19A 0.8600 .
N20 C26 1.329(8) .
N20 C30 1.379(8) .
N20 H20A 0.8600 .
N21 C31 1.352(7) .
N21 C33 1.360(8) .
N21 H21A 0.8600 .
N22 C31 1.316(7) .
N22 C34 1.382(8) .
N23 C32 1.345(7) .
N23 C35 1.383(8) .
N23 H23A 0.8600 .
N24 C32 1.340(7) .
N24 C36 1.368(8) .
N24 H24A 0.8600 .
N25 C37 1.351(7) .
N25 C39 1.366(8) .
N25 H25A 0.8600 .
N26 C37 1.318(7) .
N26 C40 1.376(8) .
N27 C38 1.333(8) .
N27 C41 1.377(8) .
N27 H27A 0.8600 .
N28 C38 1.325(8) .
N28 C42 1.365(8) .
N28 H28A 0.8600 .
N29 C43 1.329(7) .
N29 C44 1.372(8) .
N29 H29A 0.8600 .
N30 C43 1.338(7) .
N30 C45 1.353(8) .
N30 H30A 0.8600 .
N31 C46 1.334(7) .
N31 C47 1.379(9) .
N31 H31A 0.8600 .
N32 C46 1.338(7) .
N32 C48 1.358(8) .
N32 H32A 0.8600 .
C1 C2 1.419(12) .
C3 C4 1.360(11) .
C3 H3B 0.9300 .
C4 H4B 0.9300 .
C5 C6 1.364(11) .
C5 H5B 0.9300 .
C6 H6B 0.9300 .
C7 C8 1.450(8) .
C9 C10 1.354(11) .
C9 H9B 0.9300 .
C10 H10B 0.9300 .
C11 C12 1.335(8) .
C11 H11B 0.9300 .
C12 H12B 0.9300 .
C13 C14 1.442(8) .
C15 C16 1.338(9) .
C15 H15B 0.9300 .
C16 H16B 0.9300 .
C17 C18 1.360(9) .
C17 H17B 0.9300 .
C18 H18B 0.9300 .
C19 C20 1.426(9) .
C21 C22 1.332(10) .
C21 H21B 0.9300 .
C22 H22B 0.9300 .
C23 C24 1.376(9) .
C23 H23B 0.9300 .
C24 H24B 0.9300 .
C25 C26 1.441(8) .
C27 C28 1.347(9) .
C27 H27B 0.9300 .
C28 H28B 0.9300 .
C29 C30 1.333(11) .
C29 H29B 0.9300 .
C30 H30B 0.9300 .
C31 C32 1.418(8) .
C33 C34 1.349(9) .
C33 H33A 0.9300 .
C34 H34A 0.9300 .
C35 C36 1.330(9) .
C35 H35A 0.9300 .
C36 H36A 0.9300 .
C37 C38 1.443(8) .
C39 C40 1.353(9) .
C39 H39A 0.9300 .
C40 H40A 0.9300 .
C41 C42 1.337(10) .
C41 H41A 0.9300 .
C42 H42A 0.9300 .
C43 C43 1.424(12) 2_675
C44 C45 1.357(9) .
C44 H44A 0.9300 .
C45 H45A 0.9300 .
C46 C46 1.419(12) 2_565
C47 C48 1.361(9) .
C47 H47A 0.9300 .
C48 H48A 0.9300 .

loop_
_geom_hbond_atom_site_label_D
_geom_hbond_atom_site_label_H
_geom_hbond_atom_site_label_A
_geom_hbond_distance_DH
_geom_hbond_distance_HA
_geom_hbond_distance_DA
_geom_hbond_angle_DHA
_geom_hbond_site_symmetry_A
N3 H3A O27 0.86 1.91 2.755(7) 167.8 2_666
N5 H5A O27 0.86 1.72 2.568(7) 168.6 .
N6 H6A O4W 0.86 1.90 2.692(8) 152.2 1_565
N7 H7A O33 0.86 2.10 2.956(6) 177.4 .
N8 H8A O6 0.86 1.73 2.588(6) 175.1 1_565
N9 H9A O17 0.86 1.95 2.745(6) 153.3 .
N10 H10A O26 0.86 1.88 2.703(6) 160.3 2_666
N12 H12A O26 0.86 2.05 2.850(6) 154.6 2_666
N12 H12A O1 0.86 2.36 3.011(6) 133.0 2_666
N14 H14A O13 0.86 2.01 2.817(6) 157.0 .
N15 H15A O11W 0.86 2.01 2.766(19) 146.5 1_655
N15 H15A O5W 0.86 2.48 3.096(8) 128.7 1_655
N16 H16A O13 0.86 2.15 2.938(6) 152.3 .
N16 H16A O15 0.86 2.28 2.940(6) 134.1 .
N17 H17A O36 0.86 1.74 2.598(6) 171.2 1_655
N18 H18A O28 0.86 2.21 3.066(6) 175.7 .
N18 H18A O18 0.86 2.54 2.958(6) 110.8 .
N19 H19A O3W 0.86 1.96 2.697(7) 142.3 .
N19 H19A O36 0.86 2.58 3.248(7) 135.5 1_655
N20 H20A O10 0.86 1.80 2.644(7) 167.5 .
N21 H21A O25 0.86 2.22 3.012(6) 153.1 2_656
N21 H21A O9 0.86 2.31 2.964(6) 133.0 2_656
N23 H23A O25 0.86 1.92 2.738(7) 159.4 2_656
N24 H24A O7W 0.86 1.93 2.756(7) 159.3 1_556
N25 H25A O21 0.86 2.21 2.991(6) 151.7 .
N25 H25A O30 0.86 2.31 2.978(6) 134.9 .
N27 H27A O21 0.86 1.91 2.732(7) 159.1 .
N28 H28A O6W 0.86 1.95 2.763(7) 156.3 2_665
N29 H29A O39 0.86 2.00 2.786(6) 152.3 2_665
N30 H30A O39 0.86 1.76 2.585(6) 160.1 1_565
N31 H31A O44 0.86 2.06 2.839(7) 151.2 2_565
N32 H32A O44 0.86 1.73 2.560(6) 160.5 .

loop_
_geom_torsion_atom_site_label_1
_geom_torsion_atom_site_label_2
_geom_torsion_atom_site_label_3
_geom_torsion_atom_site_label_4
_geom_torsion
_geom_torsion_site_symmetry_4
O2 Mo2 Mo4 O45 99.3(3) .
O23 Mo2 Mo4 O45 -15.7(2) .
O11 Mo2 Mo4 O45 84.3(3) .
O3 Mo2 Mo4 O45 -120.9(2) .
O36 Mo2 Mo4 O45 173.31(19) .
O34 Mo2 Mo4 O45 -86.5(2) .
O2 Mo2 Mo4 O37 -18.2(3) .
O23 Mo2 Mo4 O37 -133.2(3) .
O11 Mo2 Mo4 O37 -33.2(3) .
O3 Mo2 Mo4 O37 121.6(2) .
O36 Mo2 Mo4 O37 55.8(2) .
O34 Mo2 Mo4 O37 156.0(2) .
O2 Mo2 Mo4 O11 15.0(3) .
O23 Mo2 Mo4 O11 -100.0(3) .
O3 Mo2 Mo4 O11 154.8(3) .
O36 Mo2 Mo4 O11 89.0(3) .
O34 Mo2 Mo4 O11 -170.9(3) .
O2 Mo2 Mo4 O8 -151.9(2) .
O23 Mo2 Mo4 O8 93.1(2) .
O11 Mo2 Mo4 O8 -166.9(3) .
O3 Mo2 Mo4 O8 -12.1(2) .
O36 Mo2 Mo4 O8 -77.90(17) .
O34 Mo2 Mo4 O8 22.3(2) .
O2 Mo2 Mo4 O34 -174.1(2) .
O23 Mo2 Mo4 O34 70.8(2) .
O11 Mo2 Mo4 O34 170.9(3) .
O3 Mo2 Mo4 O34 -34.3(2) .
O36 Mo2 Mo4 O34 -100.17(17) .
O2 Mo2 Mo4 O46 -95.6(2) .
O23 Mo2 Mo4 O46 149.38(18) .
O11 Mo2 Mo4 O46 -110.6(3) .
O3 Mo2 Mo4 O46 44.21(16) .
O36 Mo2 Mo4 O46 -21.63(13) .
O34 Mo2 Mo4 O46 78.55(17) .
O2 Mo2 Mo4 Mo10 -125.53(19) .
O23 Mo2 Mo4 Mo10 119.44(16) .
O11 Mo2 Mo4 Mo10 -140.5(3) .
O3 Mo2 Mo4 Mo10 14.27(14) .
O36 Mo2 Mo4 Mo10 -51.57(10) .
O34 Mo2 Mo4 Mo10 48.61(14) .
O18 Mo5 Mo6 O43 -123.8(2) .
O25 Mo5 Mo6 O43 -7.65(19) .
O15 Mo5 Mo6 O43 -100.4(3) .
O9 Mo5 Mo6 O43 94.86(19) .
O31 Mo5 Mo6 O43 78.72(19) .
O28 Mo5 Mo6 O43 157.46(16) .
Mo8 Mo5 Mo6 O43 122.49(14) .
O18 Mo5 Mo6 O35 -12.2(3) .
O25 Mo5 Mo6 O35 103.9(2) .
O15 Mo5 Mo6 O35 11.2(3) .
O9 Mo5 Mo6 O35 -153.6(2) .
O31 Mo5 Mo6 O35 -169.7(2) .
O28 Mo5 Mo6 O35 -91.0(2) .
Mo8 Mo5 Mo6 O35 -125.94(19) .
O18 Mo5 Mo6 O5 127.7(2) .
O25 Mo5 Mo6 O5 -116.20(19) .
O15 Mo5 Mo6 O5 151.0(3) .
O9 Mo5 Mo6 O5 -13.69(19) .
O31 Mo5 Mo6 O5 -29.83(19) .
O28 Mo5 Mo6 O5 48.91(16) .
Mo8 Mo5 Mo6 O5 13.94(14) .
O18 Mo5 Mo6 O15 -23.4(3) .
O25 Mo5 Mo6 O15 92.8(3) .
O9 Mo5 Mo6 O15 -164.7(3) .
O31 Mo5 Mo6 O15 179.1(3) .
O28 Mo5 Mo6 O15 -102.1(2) .
Mo8 Mo5 Mo6 O15 -137.1(2) .
O18 Mo5 Mo6 O31 157.5(2) .
O25 Mo5 Mo6 O31 -86.36(19) .
O15 Mo5 Mo6 O31 -179.1(3) .
O9 Mo5 Mo6 O31 16.14(19) .
O28 Mo5 Mo6 O31 78.74(16) .
Mo8 Mo5 Mo6 O31 43.77(14) .
O18 Mo5 Mo6 O13 58.3(2) .
O25 Mo5 Mo6 O13 174.43(16) .
O15 Mo5 Mo6 O13 81.7(2) .
O9 Mo5 Mo6 O13 -83.07(16) .
O31 Mo5 Mo6 O13 -99.21(16) .
O28 Mo5 Mo6 O13 -20.47(13) .
Mo8 Mo5 Mo6 O13 -55.44(9) .
O7 Mo1 Mo7 O19 99.6(2) .
O12 Mo1 Mo7 O19 -14.4(2) .
O4 Mo1 Mo7 O19 85.3(3) .
O5 Mo1 Mo7 O19 -116.9(2) .
O6 Mo1 Mo7 O19 174.71(17) .
O40 Mo1 Mo7 O19 -86.5(2) .
O7 Mo1 Mo7 O16 -17.2(3) .
O12 Mo1 Mo7 O16 -131.2(2) .
O4 Mo1 Mo7 O16 -31.5(3) .
O5 Mo1 Mo7 O16 126.3(2) .
O6 Mo1 Mo7 O16 58.0(2) .
O40 Mo1 Mo7 O16 156.7(2) .
O7 Mo1 Mo7 O4 14.3(3) .
O12 Mo1 Mo7 O4 -99.7(3) .
O5 Mo1 Mo7 O4 157.8(3) .
O6 Mo1 Mo7 O4 89.4(3) .
O40 Mo1 Mo7 O4 -171.8(3) .
O7 Mo1 Mo7 O32 -153.3(2) .
O12 Mo1 Mo7 O32 92.8(2) .
O4 Mo1 Mo7 O32 -167.6(3) .
O5 Mo1 Mo7 O32 -9.74(19) .
O6 Mo1 Mo7 O32 -78.11(17) .
O40 Mo1 Mo7 O32 20.7(2) .
O7 Mo1 Mo7 O40 -173.9(2) .
O12 Mo1 Mo7 O40 72.1(2) .
O4 Mo1 Mo7 O40 171.8(3) .
O5 Mo1 Mo7 O40 -30.40(19) .
O6 Mo1 Mo7 O40 -98.77(17) .
O7 Mo1 Mo7 O38 -95.9(2) .
O12 Mo1 Mo7 O38 150.12(17) .
O4 Mo1 Mo7 O38 -110.2(3) .
O5 Mo1 Mo7 O38 47.63(16) .
O6 Mo1 Mo7 O38 -20.74(13) .
O40 Mo1 Mo7 O38 78.03(16) .
O7 Mo1 Mo7 Mo8 -126.45(19) .
O12 Mo1 Mo7 Mo8 119.57(14) .
O4 Mo1 Mo7 Mo8 -140.7(2) .
O5 Mo1 Mo7 Mo8 17.07(13) .
O6 Mo1 Mo7 Mo8 -51.30(9) .
O40 Mo1 Mo7 Mo8 47.47(14) .
O19 Mo7 Mo8 O24 -109.6(2) .
O16 Mo7 Mo8 O24 0.8(2) .
O4 Mo7 Mo8 O24 103.7(2) .
O32 Mo7 Mo8 O24 -103.7(3) .
O40 Mo7 Mo8 O24 159.07(17) .
O38 Mo7 Mo8 O24 81.49(19) .
Mo1 Mo7 Mo8 O24 127.01(14) .
O19 Mo7 Mo8 O20 5.5(2) .
O16 Mo7 Mo8 O20 115.9(2) .
O4 Mo7 Mo8 O20 -141.2(2) .
O32 Mo7 Mo8 O20 11.4(3) .
O40 Mo7 Mo8 O20 -85.8(2) .
O38 Mo7 Mo8 O20 -163.4(2) .
Mo1 Mo7 Mo8 O20 -117.90(17) .
O19 Mo7 Mo8 O32 -5.9(3) .
O16 Mo7 Mo8 O32 104.5(3) .
O4 Mo7 Mo8 O32 -152.6(3) .
O40 Mo7 Mo8 O32 -97.2(3) .
O38 Mo7 Mo8 O32 -174.8(3) .
Mo1 Mo7 Mo8 O32 -129.3(2) .
O19 Mo7 Mo8 O9 142.7(2) .
O16 Mo7 Mo8 O9 -106.82(19) .
O4 Mo7 Mo8 O9 -3.94(19) .
O32 Mo7 Mo8 O9 148.7(3) .
O40 Mo7 Mo8 O9 51.41(16) .
O38 Mo7 Mo8 O9 -26.18(17) .
Mo1 Mo7 Mo8 O9 19.34(13) .
O19 Mo7 Mo8 O38 168.9(2) .
O16 Mo7 Mo8 O38 -80.64(19) .
O4 Mo7 Mo8 O38 22.25(19) .
O32 Mo7 Mo8 O38 174.8(3) .
O40 Mo7 Mo8 O38 77.59(16) .
Mo1 Mo7 Mo8 O38 45.52(12) .
O19 Mo7 Mo8 O28 80.8(2) .
O16 Mo7 Mo8 O28 -168.71(17) .
O4 Mo7 Mo8 O28 -65.82(17) .
O32 Mo7 Mo8 O28 86.8(2) .
O40 Mo7 Mo8 O28 -10.48(13) .
O38 Mo7 Mo8 O28 -88.07(15) .
Mo1 Mo7 Mo8 O28 -42.55(8) .
O19 Mo7 Mo8 Mo5 115.32(18) .
O16 Mo7 Mo8 Mo5 -134.21(15) .
O4 Mo7 Mo8 Mo5 -31.32(15) .
O32 Mo7 Mo8 Mo5 121.3(2) .
O40 Mo7 Mo8 Mo5 24.02(10) .
O38 Mo7 Mo8 Mo5 -53.57(12) .
Mo1 Mo7 Mo8 Mo5 -8.05(2) .
O18 Mo5 Mo8 O24 108.3(2) .
O25 Mo5 Mo8 O24 -2.5(2) .
O15 Mo5 Mo8 O24 -145.5(2) .
O9 Mo5 Mo8 O24 6.0(3) .
O31 Mo5 Mo8 O24 -89.9(2) .
O28 Mo5 Mo8 O24 -170.1(2) .
Mo6 Mo5 Mo8 O24 -118.92(19) .
O18 Mo5 Mo8 O20 -4.1(2) .
O25 Mo5 Mo8 O20 -114.8(2) .
O15 Mo5 Mo8 O20 102.1(2) .
O9 Mo5 Mo8 O20 -106.3(3) .
O31 Mo5 Mo8 O20 157.81(17) .
O28 Mo5 Mo8 O20 77.55(19) .
Mo6 Mo5 Mo8 O20 128.76(14) .
O18 Mo5 Mo8 O32 -107.29(19) .
O25 Mo5 Mo8 O32 142.0(2) .
O15 Mo5 Mo8 O32 -1.09(19) .
O9 Mo5 Mo8 O32 150.4(3) .
O31 Mo5 Mo8 O32 54.59(16) .
O28 Mo5 Mo8 O32 -25.68(18) .
Mo6 Mo5 Mo8 O32 25.54(13) .
O18 Mo5 Mo8 O9 102.3(3) .
O25 Mo5 Mo8 O9 -8.5(3) .
O15 Mo5 Mo8 O9 -151.5(3) .
O31 Mo5 Mo8 O9 -95.9(3) .
O28 Mo5 Mo8 O9 -176.1(3) .
Mo6 Mo5 Mo8 O9 -124.9(2) .
O18 Mo5 Mo8 O38 -170.45(16) .
O25 Mo5 Mo8 O38 78.83(19) .
O15 Mo5 Mo8 O38 -64.25(17) .
O9 Mo5 Mo8 O38 87.3(3) .
O31 Mo5 Mo8 O38 -8.58(13) .
O28 Mo5 Mo8 O38 -88.84(15) .
Mo6 Mo5 Mo8 O38 -37.63(9) .
O18 Mo5 Mo8 O28 -81.62(18) .
O25 Mo5 Mo8 O28 167.7(2) .
O15 Mo5 Mo8 O28 24.58(19) .
O9 Mo5 Mo8 O28 176.1(3) .
O31 Mo5 Mo8 O28 80.26(15) .
Mo6 Mo5 Mo8 O28 51.21(12) .
O18 Mo5 Mo8 Mo7 -135.63(14) .
O25 Mo5 Mo8 Mo7 113.65(16) .
O15 Mo5 Mo8 Mo7 -29.43(14) .
O9 Mo5 Mo8 Mo7 122.1(2) .
O31 Mo5 Mo8 Mo7 26.25(9) .
O28 Mo5 Mo8 Mo7 -54.02(12) .
Mo6 Mo5 Mo8 Mo7 -2.81(2) .
O41 Mo3 Mo9 O14 -123.5(2) .
O17 Mo3 Mo9 O14 -12.6(3) .
O3 Mo3 Mo9 O14 127.5(2) .
O1 Mo3 Mo9 O14 -22.6(3) .
O42 Mo3 Mo9 O14 157.4(2) .
O26 Mo3 Mo9 O14 59.0(2) .
O41 Mo3 Mo9 O21 -7.90(19) .
O17 Mo3 Mo9 O21 103.0(2) .
O3 Mo3 Mo9 O21 -116.9(2) .
O1 Mo3 Mo9 O21 93.0(3) .
O42 Mo3 Mo9 O21 -86.96(19) .
O26 Mo3 Mo9 O21 174.60(17) .
O41 Mo3 Mo9 O1 -100.9(3) .
O17 Mo3 Mo9 O1 10.0(3) .
O3 Mo3 Mo9 O1 150.1(3) .
O42 Mo3 Mo9 O1 -180.0(3) .
O26 Mo3 Mo9 O1 81.6(2) .
O41 Mo3 Mo9 O30 94.35(19) .
O17 Mo3 Mo9 O30 -154.7(2) .
O3 Mo3 Mo9 O30 -14.7(2) .
O1 Mo3 Mo9 O30 -164.8(3) .
O42 Mo3 Mo9 O30 15.28(19) .
O26 Mo3 Mo9 O30 -83.15(17) .
O41 Mo3 Mo9 O42 79.07(19) .
O17 Mo3 Mo9 O42 -170.0(2) .
O3 Mo3 Mo9 O42 -30.0(2) .
O1 Mo3 Mo9 O42 180.0(3) .
O26 Mo3 Mo9 O42 -98.43(17) .
O41 Mo3 Mo9 O33 157.43(16) .
O17 Mo3 Mo9 O33 -91.7(2) .
O3 Mo3 Mo9 O33 48.41(17) .
O1 Mo3 Mo9 O33 -101.7(2) .
O42 Mo3 Mo9 O33 78.37(17) .
O26 Mo3 Mo9 O33 -20.07(13) .
O41 Mo3 Mo9 Mo10 121.47(14) .
O17 Mo3 Mo9 Mo10 -127.61(19) .
O3 Mo3 Mo9 Mo10 12.45(14) .
O1 Mo3 Mo9 Mo10 -137.6(2) .
O42 Mo3 Mo9 Mo10 42.41(14) .
O26 Mo3 Mo9 Mo10 -56.03(9) .
O45 Mo4 Mo10 O22 -107.4(2) .
O37 Mo4 Mo10 O22 2.3(2) .
O11 Mo4 Mo10 O22 104.8(2) .
O8 Mo4 Mo10 O22 -103.3(3) .
O34 Mo4 Mo10 O22 160.33(17) .
O46 Mo4 Mo10 O22 82.20(19) .
Mo2 Mo4 Mo10 O22 127.38(14) .
O45 Mo4 Mo10 O29 7.3(3) .
O37 Mo4 Mo10 O29 117.1(2) .
O11 Mo4 Mo10 O29 -140.5(2) .
O8 Mo4 Mo10 O29 11.4(3) .
O34 Mo4 Mo10 O29 -84.9(2) .
O46 Mo4 Mo10 O29 -163.1(2) .
Mo2 Mo4 Mo10 O29 -117.88(17) .
O45 Mo4 Mo10 O8 -4.1(3) .
O37 Mo4 Mo10 O8 105.6(3) .
O11 Mo4 Mo10 O8 -151.9(3) .
O34 Mo4 Mo10 O8 -96.4(3) .
O46 Mo4 Mo10 O8 -174.5(3) .
Mo2 Mo4 Mo10 O8 -129.3(2) .
O45 Mo4 Mo10 O30 143.5(2) .
O37 Mo4 Mo10 O30 -106.7(2) .
O11 Mo4 Mo10 O30 -4.2(2) .
O8 Mo4 Mo10 O30 147.7(3) .
O34 Mo4 Mo10 O30 51.29(17) .
O46 Mo4 Mo10 O30 -26.84(18) .
Mo2 Mo4 Mo10 O30 18.34(13) .
O45 Mo4 Mo10 O46 170.4(2) .
O37 Mo4 Mo10 O46 -79.9(2) .
O11 Mo4 Mo10 O46 22.6(2) .
O8 Mo4 Mo10 O46 174.5(3) .
O34 Mo4 Mo10 O46 78.13(16) .
Mo2 Mo4 Mo10 O46 45.18(13) .
O45 Mo4 Mo10 O33 82.8(2) .
O37 Mo4 Mo10 O33 -167.43(17) .
O11 Mo4 Mo10 O33 -64.96(17) .
O8 Mo4 Mo10 O33 86.9(3) .
O34 Mo4 Mo10 O33 -9.42(13) .
O46 Mo4 Mo10 O33 -87.55(15) .
Mo2 Mo4 Mo10 O33 -42.37(9) .
O45 Mo4 Mo10 Mo9 116.83(19) .
O37 Mo4 Mo10 Mo9 -133.42(15) .
O11 Mo4 Mo10 Mo9 -30.95(15) .
O8 Mo4 Mo10 Mo9 121.0(2) .
O34 Mo4 Mo10 Mo9 24.59(10) .
O46 Mo4 Mo10 Mo9 -53.54(13) .
Mo2 Mo4 Mo10 Mo9 -8.36(2) .
O14 Mo9 Mo10 O22 108.1(2) .
O21 Mo9 Mo10 O22 -2.8(3) .
O1 Mo9 Mo10 O22 -145.4(2) .
O30 Mo9 Mo10 O22 6.1(3) .
O42 Mo9 Mo10 O22 -90.6(2) .
O33 Mo9 Mo10 O22 -171.4(2) .
Mo3 Mo9 Mo10 O22 -118.76(19) .
O14 Mo9 Mo10 O29 -3.1(2) .
O21 Mo9 Mo10 O29 -114.1(2) .
O1 Mo9 Mo10 O29 103.3(2) .
O30 Mo9 Mo10 O29 -105.2(3) .
O42 Mo9 Mo10 O29 158.12(17) .
O33 Mo9 Mo10 O29 77.29(19) .
Mo3 Mo9 Mo10 O29 129.98(15) .
O14 Mo9 Mo10 O8 -105.5(2) .
O21 Mo9 Mo10 O8 143.6(2) .
O1 Mo9 Mo10 O8 1.0(2) .
O30 Mo9 Mo10 O8 152.5(3) .
O42 Mo9 Mo10 O8 55.80(17) .
O33 Mo9 Mo10 O8 -25.03(19) .
Mo3 Mo9 Mo10 O8 27.66(14) .
O14 Mo9 Mo10 O30 102.0(3) .
O21 Mo9 Mo10 O30 -8.9(3) .
O1 Mo9 Mo10 O30 -151.5(3) .
O42 Mo9 Mo10 O30 -96.7(3) .
O33 Mo9 Mo10 O30 -177.5(3) .
Mo3 Mo9 Mo10 O30 -124.8(3) .
O14 Mo9 Mo10 O46 -169.19(17) .
O21 Mo9 Mo10 O46 79.85(19) .
O1 Mo9 Mo10 O46 -62.70(17) .
O30 Mo9 Mo10 O46 88.8(3) .
O42 Mo9 Mo10 O46 -7.92(14) .
O33 Mo9 Mo10 O46 -88.75(16) .
Mo3 Mo9 Mo10 O46 -36.06(10) .
O14 Mo9 Mo10 O33 -80.44(19) .
O21 Mo9 Mo10 O33 168.6(2) .
O1 Mo9 Mo10 O33 26.05(19) .
O30 Mo9 Mo10 O33 177.5(3) .
O42 Mo9 Mo10 O33 80.83(16) .
Mo3 Mo9 Mo10 O33 52.69(13) .
O14 Mo9 Mo10 Mo4 -134.00(14) .
O21 Mo9 Mo10 Mo4 115.04(17) .
O1 Mo9 Mo10 Mo4 -27.52(14) .
O30 Mo9 Mo10 Mo4 123.9(3) .
O42 Mo9 Mo10 Mo4 27.27(10) .
O33 Mo9 Mo10 Mo4 -53.56(13) .
Mo3 Mo9 Mo10 Mo4 -0.88(2) .
O14 Mo9 O1 Mo3 161.9(2) .
O21 Mo9 O1 Mo3 -92.2(2) .
O30 Mo9 O1 Mo3 28.0(5) .
O42 Mo9 O1 Mo3 -0.03(18) .
O33 Mo9 O1 Mo3 74.9(2) .
Mo10 Mo9 O1 Mo3 56.2(3) .
O41 Mo3 O1 Mo9 83.2(2) .
O17 Mo3 O1 Mo9 -172.0(2) .
O3 Mo3 O1 Mo9 -47.7(4) .
O42 Mo3 O1 Mo9 0.03(18) .
O26 Mo3 O1 Mo9 -90.7(2) .
O41 Mo3 O3 Mo2 -117.2(4) .
O17 Mo3 O3 Mo2 136.4(4) .
O1 Mo3 O3 Mo2 13.0(6) .
O42 Mo3 O3 Mo2 -31.5(4) .
O26 Mo3 O3 Mo2 55.0(4) .
Mo9 Mo3 O3 Mo2 -12.2(5) .
O2 Mo2 O3 Mo3 145.9(4) .
O23 Mo2 O3 Mo3 -109.3(4) .
O11 Mo2 O3 Mo3 17.4(6) .
O36 Mo2 O3 Mo3 62.6(4) .
O34 Mo2 O3 Mo3 -24.8(4) .
Mo4 Mo2 O3 Mo3 -3.1(5) .
O7 Mo1 O4 Mo7 -168.8(2) .
O12 Mo1 O4 Mo7 85.6(3) .
O5 Mo1 O4 Mo7 -35.3(4) .
O6 Mo1 O4 Mo7 -84.2(2) .
O40 Mo1 O4 Mo7 5.7(2) .
O19 Mo7 O4 Mo1 -101.0(3) .
O16 Mo7 O4 Mo1 153.4(3) .
O32 Mo7 O4 Mo1 22.6(5) .
O40 Mo7 O4 Mo1 -6.0(2) .
O38 Mo7 O4 Mo1 66.5(2) .
Mo8 Mo7 O4 Mo1 51.2(3) .
O43 Mo6 O5 Mo1 -113.8(4) .
O35 Mo6 O5 Mo1 140.0(4) .
O15 Mo6 O5 Mo1 15.7(6) .
O31 Mo6 O5 Mo1 -27.8(4) .
O13 Mo6 O5 Mo1 59.6(4) .
Mo5 Mo6 O5 Mo1 -8.7(5) .
O7 Mo1 O5 Mo6 143.1(4) .
O12 Mo1 O5 Mo6 -112.7(4) .
O4 Mo1 O5 Mo6 9.7(6) .
O6 Mo1 O5 Mo6 58.6(4) .
O40 Mo1 O5 Mo6 -28.4(4) .
Mo7 Mo1 O5 Mo6 -9.0(5) .
O39 P2 O6 Mo1 179.0(2) .
O38 P2 O6 Mo1 -59.3(3) .
O31 P2 O6 Mo1 59.1(3) .
O7 Mo1 O6 P2 -178.1(3) .
O12 Mo1 O6 P2 -15.0(11) .
O4 Mo1 O6 P2 79.3(3) .
O5 Mo1 O6 P2 -75.1(3) .
O40 Mo1 O6 P2 9.8(2) .
Mo7 Mo1 O6 P2 50.0(2) .
O22 Mo10 O8 Mo4 82.5(3) .
O29 Mo10 O8 Mo4 -170.8(2) .
O30 Mo10 O8 Mo4 -50.0(4) .
O46 Mo10 O8 Mo4 -4.0(2) .
O33 Mo10 O8 Mo4 -88.2(2) .
Mo9 Mo10 O8 Mo4 -71.1(2) .
O45 Mo4 O8 Mo10 176.6(3) .
O37 Mo4 O8 Mo10 -78.0(3) .
O11 Mo4 O8 Mo10 50.0(5) .
O34 Mo4 O8 Mo10 78.7(2) .
O46 Mo4 O8 Mo10 4.0(2) .
Mo2 Mo4 O8 Mo10 63.0(3) .
O18 Mo5 O9 Mo8 -81.6(3) .
O25 Mo5 O9 Mo8 172.9(2) .
O15 Mo5 O9 Mo8 51.4(4) .
O31 Mo5 O9 Mo8 79.1(2) .
O28 Mo5 O9 Mo8 2.9(2) .
Mo6 Mo5 O9 Mo8 68.0(3) .
O24 Mo8 O9 Mo5 -175.2(2) .
O20 Mo8 O9 Mo5 77.3(3) .
O32 Mo8 O9 Mo5 -44.9(4) .
O38 Mo8 O9 Mo5 -87.6(2) .
O28 Mo8 O9 Mo5 -2.8(2) .
Mo7 Mo8 O9 Mo5 -69.3(2) .
O13 P1 O10 Zn1 -56.2(4) .
O28 P1 O10 Zn1 -177.5(3) .
O40 P1 O10 Zn1 61.8(4) .
O1W Zn1 O10 P1 -2.4(4) .
O2W Zn1 O10 P1 -106.8(4) .
N2 Zn1 O10 P1 125.9(4) .
N1 Zn1 O10 P1 127.7(7) .
O2 Mo2 O11 Mo4 -168.1(3) .
O23 Mo2 O11 Mo4 85.7(3) .
O3 Mo2 O11 Mo4 -39.6(4) .
O36 Mo2 O11 Mo4 -84.7(2) .
O34 Mo2 O11 Mo4 6.4(2) .
O45 Mo4 O11 Mo2 -102.3(3) .
O37 Mo4 O11 Mo2 151.8(3) .
O8 Mo4 O11 Mo2 23.1(5) .
O34 Mo4 O11 Mo2 -6.8(2) .
O46 Mo4 O11 Mo2 66.1(2) .
Mo10 Mo4 O11 Mo2 50.8(3) .
O10 P1 O13 Mo6 179.7(2) .
O28 P1 O13 Mo6 -60.1(3) .
O40 P1 O13 Mo6 60.2(3) .
O43 Mo6 O13 P1 31.6(15) .
O35 Mo6 O13 P1 -179.6(3) .
O5 Mo6 O13 P1 -76.5(2) .
O15 Mo6 O13 P1 79.2(2) .
O31 Mo6 O13 P1 8.7(2) .
Mo5 Mo6 O13 P1 49.1(2) .
O18 Mo5 O15 Mo6 161.3(2) .
O25 Mo5 O15 Mo6 -92.5(2) .
O9 Mo5 O15 Mo6 28.0(5) .
O31 Mo5 O15 Mo6 -0.63(18) .
O28 Mo5 O15 Mo6 74.2(2) .
Mo8 Mo5 O15 Mo6 56.7(3) .
O43 Mo6 O15 Mo5 83.9(2) .
O35 Mo6 O15 Mo5 -171.1(2) .
O5 Mo6 O15 Mo5 -46.2(4) .
O31 Mo6 O15 Mo5 0.61(18) .
O13 Mo6 O15 Mo5 -91.0(2) .
O27 P3 O26 Mo3 -177.7(2) .
O34 P3 O26 Mo3 62.8(3) .
O33 P3 O26 Mo3 -57.7(3) .
O41 Mo3 O26 P3 29.8(13) .
O17 Mo3 O26 P3 178.8(3) .
O3 Mo3 O26 P3 -78.1(3) .
O1 Mo3 O26 P3 78.3(3) .
O42 Mo3 O26 P3 7.2(3) .
Mo9 Mo3 O26 P3 48.0(2) .
O10 P1 O28 Mo5 151.6(2) .
O13 P1 O28 Mo5 29.5(3) .
O40 P1 O28 Mo5 -88.6(3) .
O10 P1 O28 Mo8 -87.4(3) .
O13 P1 O28 Mo8 150.4(2) .
O40 P1 O28 Mo8 32.4(3) .
O18 Mo5 O28 P1 -126.2(3) .
O25 Mo5 O28 P1 89.1(7) .
O15 Mo5 O28 P1 -27.3(3) .
O9 Mo5 O28 P1 132.3(3) .
O31 Mo5 O28 P1 46.5(2) .
Mo6 Mo5 O28 P1 2.2(2) .
Mo8 Mo5 O28 P1 134.2(3) .
O18 Mo5 O28 Mo8 99.64(16) .
O25 Mo5 O28 Mo8 -45.1(7) .
O15 Mo5 O28 Mo8 -161.43(14) .
O9 Mo5 O28 Mo8 -1.89(13) .
O31 Mo5 O28 Mo8 -87.66(13) .
Mo6 Mo5 O28 Mo8 -131.91(10) .
O24 Mo8 O28 P1 -90.2(10) .
O20 Mo8 O28 P1 120.6(3) .
O32 Mo8 O28 P1 20.1(2) .
O9 Mo8 O28 P1 -135.7(3) .
O38 Mo8 O28 P1 -53.8(2) .
Mo7 Mo8 O28 P1 -8.9(2) .
Mo5 Mo8 O28 P1 -137.6(3) .
O24 Mo8 O28 Mo5 47.3(10) .
O20 Mo8 O28 Mo5 -101.84(17) .
O32 Mo8 O28 Mo5 157.70(15) .
O9 Mo8 O28 Mo5 1.91(13) .
O38 Mo8 O28 Mo5 83.78(13) .
Mo7 Mo8 O28 Mo5 128.63(10) .
O22 Mo10 O30 Mo9 -175.2(2) .
O29 Mo10 O30 Mo9 78.2(3) .
O8 Mo10 O30 Mo9 -41.9(4) .
O46 Mo10 O30 Mo9 -86.3(2) .
O33 Mo10 O30 Mo9 -1.8(2) .
Mo4 Mo10 O30 Mo9 -67.5(3) .
O14 Mo9 O30 Mo10 -82.2(3) .
O21 Mo9 O30 Mo10 172.4(3) .
O1 Mo9 O30 Mo10 51.2(5) .
O42 Mo9 O30 Mo10 78.2(2) .
O33 Mo9 O30 Mo10 1.9(2) .
Mo3 Mo9 O30 Mo10 67.8(3) .
O39 P2 O31 Mo5 67.8(3) .
O6 P2 O31 Mo5 -172.4(2) .
O38 P2 O31 Mo5 -54.4(3) .
O39 P2 O31 Mo6 -118.8(3) .
O6 P2 O31 Mo6 1.0(3) .
O38 P2 O31 Mo6 119.0(3) .
O18 Mo5 O31 P2 107.3(5) .
O25 Mo5 O31 P2 -85.5(3) .
O15 Mo5 O31 P2 175.8(3) .
O9 Mo5 O31 P2 8.8(3) .
O28 Mo5 O31 P2 84.6(3) .
Mo6 Mo5 O31 P2 175.3(4) .
Mo8 Mo5 O31 P2 36.9(2) .
O18 Mo5 O31 Mo6 -68.0(5) .
O25 Mo5 O31 Mo6 99.18(16) .
O15 Mo5 O31 Mo6 0.46(14) .
O9 Mo5 O31 Mo6 -166.52(16) .
O28 Mo5 O31 Mo6 -90.75(14) .
Mo8 Mo5 O31 Mo6 -138.38(12) .
O43 Mo6 O31 P2 82.6(3) .
O35 Mo6 O31 P2 -137.7(7) .
O5 Mo6 O31 P2 -20.1(3) .
O15 Mo6 O31 P2 -175.3(3) .
O13 Mo6 O31 P2 -100.0(3) .
Mo5 Mo6 O31 P2 -174.9(4) .
O43 Mo6 O31 Mo5 -102.47(18) .
O35 Mo6 O31 Mo5 37.2(8) .
O5 Mo6 O31 Mo5 154.74(16) .
O15 Mo6 O31 Mo5 -0.46(13) .
O13 Mo6 O31 Mo5 74.85(14) .
O24 Mo8 O32 Mo7 81.7(3) .
O20 Mo8 O32 Mo7 -170.8(2) .
O9 Mo8 O32 Mo7 -48.0(4) .
O38 Mo8 O32 Mo7 -3.77(19) .
O28 Mo8 O32 Mo7 -88.2(2) .
Mo5 Mo8 O32 Mo7 -70.6(2) .
O19 Mo7 O32 Mo8 175.0(2) .
O16 Mo7 O32 Mo8 -79.5(3) .
O4 Mo7 O32 Mo8 50.4(5) .
O40 Mo7 O32 Mo8 78.0(2) .
O38 Mo7 O32 Mo8 3.77(19) .
Mo1 Mo7 O32 Mo8 63.4(3) .
O27 P3 O33 Mo9 146.6(2) .
O26 P3 O33 Mo9 26.2(3) .
O34 P3 O33 Mo9 -91.2(3) .
O27 P3 O33 Mo10 -92.5(3) .
O26 P3 O33 Mo10 147.1(2) .
O34 P3 O33 Mo10 29.7(3) .
O14 Mo9 O33 P3 -124.7(3) .
O21 Mo9 O33 P3 92.0(7) .
O1 Mo9 O33 P3 -26.3(3) .
O30 Mo9 O33 P3 132.9(3) .
O42 Mo9 O33 P3 47.3(3) .
Mo3 Mo9 O33 P3 3.4(2) .
Mo10 Mo9 O33 P3 134.1(3) .
O14 Mo9 O33 Mo10 101.13(17) .
O21 Mo9 O33 Mo10 -42.1(7) .
O1 Mo9 O33 Mo10 -160.47(14) .
O30 Mo9 O33 Mo10 -1.20(14) .
O42 Mo9 O33 Mo10 -86.89(13) .
Mo3 Mo9 O33 Mo10 -130.74(10) .
O22 Mo10 O33 P3 -96.2(10) .
O29 Mo10 O33 P3 120.6(3) .
O8 Mo10 O33 P3 20.8(2) .
O30 Mo10 O33 P3 -136.3(3) .
O46 Mo10 O33 P3 -53.6(2) .
Mo4 Mo10 O33 P3 -8.3(2) .
Mo9 Mo10 O33 P3 -137.5(3) .
O22 Mo10 O33 Mo9 41.3(11) .
O29 Mo10 O33 Mo9 -101.97(18) .
O8 Mo10 O33 Mo9 158.30(16) .
O30 Mo10 O33 Mo9 1.22(14) .
O46 Mo10 O33 Mo9 83.82(13) .
Mo4 Mo10 O33 Mo9 129.21(10) .
O27 P3 O34 Mo4 69.8(4) .
O26 P3 O34 Mo4 -171.3(3) .
O33 P3 O34 Mo4 -51.5(4) .
O27 P3 O34 Mo2 -123.0(3) .
O26 P3 O34 Mo2 -4.0(4) .
O33 P3 O34 Mo2 115.7(3) .
O45 Mo4 O34 P3 -85.8(3) .
O37 Mo4 O34 P3 108.5(5) .
O11 Mo4 O34 P3 175.1(4) .
O8 Mo4 O34 P3 8.9(3) .
O46 Mo4 O34 P3 81.6(3) .
Mo10 Mo4 O34 P3 37.0(3) .
Mo2 Mo4 O34 P3 170.6(4) .
O45 Mo4 O34 Mo2 103.57(19) .
O37 Mo4 O34 Mo2 -62.2(5) .
O11 Mo4 O34 Mo2 4.46(14) .
O8 Mo4 O34 Mo2 -161.72(16) .
O46 Mo4 O34 Mo2 -88.97(14) .
Mo10 Mo4 O34 Mo2 -133.59(12) .
O2 Mo2 O34 P3 -147.1(8) .
O23 Mo2 O34 P3 78.6(3) .
O11 Mo2 O34 P3 -175.2(4) .
O3 Mo2 O34 P3 -19.5(3) .
O36 Mo2 O34 P3 -96.8(3) .
Mo4 Mo2 O34 P3 -170.6(4) .
O2 Mo2 O34 Mo4 23.5(9) .
O23 Mo2 O34 Mo4 -110.8(2) .
O11 Mo2 O34 Mo4 -4.59(15) .
O3 Mo2 O34 Mo4 151.08(16) .
O36 Mo2 O34 Mo4 73.80(14) .
O44 P4 O36 Mo2 178.0(2) .
O46 P4 O36 Mo2 -59.8(3) .
O42 P4 O36 Mo2 58.7(3) .
O2 Mo2 O36 P4 -178.0(3) .
O23 Mo2 O36 P4 -18.3(12) .
O11 Mo2 O36 P4 79.7(3) .
O3 Mo2 O36 P4 -75.8(3) .
O34 Mo2 O36 P4 10.9(2) .
Mo4 Mo2 O36 P4 51.0(2) .
O39 P2 O38 Mo8 -85.5(3) .
O6 P2 O38 Mo8 152.8(2) .
O31 P2 O38 Mo8 36.8(3) .
O39 P2 O38 Mo7 146.4(2) .
O6 P2 O38 Mo7 24.7(3) .
O31 P2 O38 Mo7 -91.3(3) .
O24 Mo8 O38 P2 116.6(3) .
O20 Mo8 O38 P2 -79.6(7) .
O32 Mo8 O38 P2 -139.3(3) .
O9 Mo8 O38 P2 15.4(2) .
O28 Mo8 O38 P2 -57.2(2) .
Mo7 Mo8 O38 P2 -141.9(3) .
Mo5 Mo8 O38 P2 -13.0(2) .
O24 Mo8 O38 Mo7 -101.50(18) .
O20 Mo8 O38 Mo7 62.3(7) .
O32 Mo8 O38 Mo7 2.59(13) .
O9 Mo8 O38 Mo7 157.27(15) .
O28 Mo8 O38 Mo7 84.70(12) .
Mo5 Mo8 O38 Mo7 128.90(10) .
O19 Mo7 O38 P2 102.3(7) .
O16 Mo7 O38 P2 -119.4(3) .
O4 Mo7 O38 P2 -22.8(3) .
O32 Mo7 O38 P2 137.8(3) .
O40 Mo7 O38 P2 50.0(2) .
Mo8 Mo7 O38 P2 140.4(3) .
Mo1 Mo7 O38 P2 3.8(2) .
O19 Mo7 O38 Mo8 -38.0(7) .
O16 Mo7 O38 Mo8 100.19(17) .
O4 Mo7 O38 Mo8 -163.19(14) .
O32 Mo7 O38 Mo8 -2.57(13) .
O40 Mo7 O38 Mo8 -90.40(14) .
Mo1 Mo7 O38 Mo8 -136.59(10) .
O10 P1 O40 Mo7 64.0(3) .
O13 P1 O40 Mo7 -175.1(2) .
O28 P1 O40 Mo7 -55.2(3) .
O10 P1 O40 Mo1 -123.9(3) .
O13 P1 O40 Mo1 -3.0(4) .
O28 P1 O40 Mo1 116.9(3) .
O19 Mo7 O40 P1 -83.1(3) .
O16 Mo7 O40 P1 113.3(5) .
O4 Mo7 O40 P1 178.4(3) .
O32 Mo7 O40 P1 11.2(3) .
O38 Mo7 O40 P1 84.8(3) .
Mo8 Mo7 O40 P1 39.5(3) .
Mo1 Mo7 O40 P1 174.4(4) .
O19 Mo7 O40 Mo1 102.51(18) .
O16 Mo7 O40 Mo1 -61.0(5) .
O4 Mo7 O40 Mo1 4.08(14) .
O32 Mo7 O40 Mo1 -163.18(16) .
O38 Mo7 O40 Mo1 -89.54(14) .
Mo8 Mo7 O40 Mo1 -134.88(11) .
O7 Mo1 O40 P1 -147.4(9) .
O12 Mo1 O40 P1 76.9(3) .
O4 Mo1 O40 P1 -178.2(3) .
O5 Mo1 O40 P1 -20.0(3) .
O6 Mo1 O40 P1 -98.9(3) .
Mo7 Mo1 O40 P1 -174.0(4) .
O7 Mo1 O40 Mo7 26.5(10) .
O12 Mo1 O40 Mo7 -109.14(18) .
O4 Mo1 O40 Mo7 -4.20(15) .
O5 Mo1 O40 Mo7 153.95(16) .
O6 Mo1 O40 Mo7 75.04(14) .
O44 P4 O42 Mo9 67.2(3) .
O36 P4 O42 Mo9 -172.5(2) .
O46 P4 O42 Mo9 -54.2(3) .
O44 P4 O42 Mo3 -118.8(3) .
O36 P4 O42 Mo3 1.5(4) .
O46 P4 O42 Mo3 119.8(3) .
O14 Mo9 O42 P4 108.8(5) .
O21 Mo9 O42 P4 -85.6(3) .
O1 Mo9 O42 P4 175.7(3) .
O30 Mo9 O42 P4 8.5(3) .
O33 Mo9 O42 P4 84.2(3) .
Mo3 Mo9 O42 P4 175.7(4) .
Mo10 Mo9 O42 P4 36.1(2) .
O14 Mo9 O42 Mo3 -66.9(5) .
O21 Mo9 O42 Mo3 98.65(17) .
O1 Mo9 O42 Mo3 0.02(14) .
O30 Mo9 O42 Mo3 -167.20(16) .
O33 Mo9 O42 Mo3 -91.52(14) .
Mo10 Mo9 O42 Mo3 -139.59(12) .
O41 Mo3 O42 P4 82.8(3) .
O17 Mo3 O42 P4 -139.1(7) .
O3 Mo3 O42 P4 -20.6(3) .
O1 Mo3 O42 P4 -175.3(3) .
O26 Mo3 O42 P4 -100.3(3) .
Mo9 Mo3 O42 P4 -175.3(4) .
O41 Mo3 O42 Mo9 -101.91(18) .
O17 Mo3 O42 Mo9 36.2(8) .
O3 Mo3 O42 Mo9 154.67(16) .
O1 Mo3 O42 Mo9 -0.02(13) .
O26 Mo3 O42 Mo9 75.05(14) .
O44 P4 O46 Mo10 -82.8(3) .
O36 P4 O46 Mo10 154.4(2) .
O42 P4 O46 Mo10 38.0(3) .
O44 P4 O46 Mo4 147.2(2) .
O36 P4 O46 Mo4 24.5(3) .
O42 P4 O46 Mo4 -91.9(3) .
O22 Mo10 O46 P4 115.1(3) .
O29 Mo10 O46 P4 -80.6(8) .
O8 Mo10 O46 P4 -140.5(3) .
O30 Mo10 O46 P4 13.8(3) .
O33 Mo10 O46 P4 -58.1(3) .
Mo4 Mo10 O46 P4 -143.2(3) .
Mo9 Mo10 O46 P4 -14.2(2) .
O22 Mo10 O46 Mo4 -101.70(18) .
O29 Mo10 O46 Mo4 62.7(7) .
O8 Mo10 O46 Mo4 2.76(13) .
O30 Mo10 O46 Mo4 156.99(15) .
O33 Mo10 O46 Mo4 85.14(13) .
Mo9 Mo10 O46 Mo4 129.02(10) .
O45 Mo4 O46 P4 109.0(7) .
O37 Mo4 O46 P4 -117.9(3) .
O11 Mo4 O46 P4 -20.7(3) .
O8 Mo4 O46 P4 139.2(3) .
O34 Mo4 O46 P4 51.8(3) .
Mo10 Mo4 O46 P4 141.9(3) .
Mo2 Mo4 O46 P4 5.2(2) .
O45 Mo4 O46 Mo10 -33.0(7) .
O37 Mo4 O46 Mo10 100.13(18) .
O11 Mo4 O46 Mo10 -162.69(15) .
O8 Mo4 O46 Mo10 -2.73(13) .
O34 Mo4 O46 Mo10 -90.13(14) .
Mo2 Mo4 O46 Mo10 -136.69(11) .
O1W Zn1 N1 C1 130.5(5) .
O2W Zn1 N1 C1 -125.3(5) .
N2 Zn1 N1 C1 1.4(5) .
O10 Zn1 N1 C1 -0.4(11) .
O1W Zn1 N1 C3 -50.4(9) .
O2W Zn1 N1 C3 53.8(10) .
N2 Zn1 N1 C3 -179.5(10) .
O10 Zn1 N1 C3 178.7(7) .
O1W Zn1 N2 C2 -84.5(6) .
O2W Zn1 N2 C2 87.8(6) .
O10 Zn1 N2 C2 177.4(5) .
N1 Zn1 N2 C2 -2.1(5) .
O1W Zn1 N2 C5 98.8(8) .
O2W Zn1 N2 C5 -89.0(8) .
O10 Zn1 N2 C5 0.6(8) .
N1 Zn1 N2 C5 -178.9(8) .
C3 N1 C1 N3 0.4(9) .
Zn1 N1 C1 N3 179.9(5) .
C3 N1 C1 C2 180.0(7) .
Zn1 N1 C1 C2 -0.6(9) .
C4 N3 C1 N1 -0.2(9) .
C4 N3 C1 C2 -179.7(8) .
C5 N2 C2 N4 0.4(9) .
Zn1 N2 C2 N4 -177.3(5) .
C5 N2 C2 C1 -179.7(7) .
Zn1 N2 C2 C1 2.6(9) .
C6 N4 C2 N2 -0.5(9) .
C6 N4 C2 C1 179.6(8) .
N1 C1 C2 N2 -1.3(11) .
N3 C1 C2 N2 178.2(7) .
N1 C1 C2 N4 178.6(7) .
N3 C1 C2 N4 -1.9(15) .
C1 N1 C3 C4 -0.5(9) .
Zn1 N1 C3 C4 -179.7(7) .
N1 C3 C4 N3 0.4(10) .
C1 N3 C4 C3 -0.2(9) .
C2 N2 C5 C6 -0.2(9) .
Zn1 N2 C5 C6 176.7(6) .
N2 C5 C6 N4 -0.1(10) .
C2 N4 C6 C5 0.4(9) .
C9 N5 C7 N6 0.3(7) .
C9 N5 C7 C8 177.9(6) .
C10 N6 C7 N5 0.0(7) .
C10 N6 C7 C8 -177.7(6) .
C12 N8 C8 N7 0.0(7) .
C12 N8 C8 C7 176.5(6) .
C11 N7 C8 N8 -0.3(7) .
C11 N7 C8 C7 -176.8(6) .
N5 C7 C8 N8 -148.3(6) .
N6 C7 C8 N8 28.9(9) .
N5 C7 C8 N7 27.6(9) .
N6 C7 C8 N7 -155.2(6) .
C7 N5 C9 C10 -0.4(8) .
N5 C9 C10 N6 0.4(8) .
C7 N6 C10 C9 -0.2(8) .
C8 N7 C11 C12 0.5(7) .
N7 C11 C12 N8 -0.5(7) .
C8 N8 C12 C11 0.3(7) .
C15 N9 C13 N10 0.5(7) .
C15 N9 C13 C14 -179.4(6) .
C16 N10 C13 N9 -0.5(7) .
C16 N10 C13 C14 179.4(6) .
C17 N11 C14 N12 -1.1(7) .
C17 N11 C14 C13 178.5(6) .
C18 N12 C14 N11 0.5(7) .
C18 N12 C14 C13 -179.1(6) .
N9 C13 C14 N11 1.8(10) .
N10 C13 C14 N11 -178.0(6) .
N9 C13 C14 N12 -178.7(6) .
N10 C13 C14 N12 1.5(10) .
C13 N9 C15 C16 -0.3(8) .
N9 C15 C16 N10 0.0(8) .
C13 N10 C16 C15 0.3(7) .
C14 N11 C17 C18 1.3(8) .
C14 N12 C18 C17 0.3(7) .
N11 C17 C18 N12 -1.0(8) .
C22 N14 C19 N13 0.7(8) .
C22 N14 C19 C20 178.1(7) .
C21 N13 C19 N14 -1.2(8) .
C21 N13 C19 C20 -178.8(7) .
C23 N15 C20 N16 0.2(8) .
C23 N15 C20 C19 179.2(6) .
C24 N16 C20 N15 0.0(8) .
C24 N16 C20 C19 -178.9(6) .
N14 C19 C20 N15 -179.6(7) .
N13 C19 C20 N15 -2.5(11) .
N14 C19 C20 N16 -0.8(11) .
N13 C19 C20 N16 176.2(6) .
C19 N13 C21 C22 1.3(9) .
N13 C21 C22 N14 -0.9(9) .
C19 N14 C22 C21 0.2(8) .
C20 N15 C23 C24 -0.4(8) .
C20 N16 C24 C23 -0.3(8) .
N15 C23 C24 N16 0.4(8) .
C27 N17 C25 N18 -0.9(8) .
C27 N17 C25 C26 177.2(6) .
C28 N18 C25 N17 0.2(7) .
C28 N18 C25 C26 -177.9(6) .
C30 N20 C26 N19 1.3(7) .
C30 N20 C26 C25 177.9(6) .
C29 N19 C26 N20 -0.5(7) .
C29 N19 C26 C25 -177.1(6) .
N17 C25 C26 N20 -150.0(6) .
N18 C25 C26 N20 27.8(10) .
N17 C25 C26 N19 26.1(10) .
N18 C25 C26 N19 -156.1(6) .
C25 N17 C27 C28 1.3(8) .
N17 C27 C28 N18 -1.1(8) .
C25 N18 C28 C27 0.6(8) .
C26 N19 C29 C30 -0.5(8) .
N19 C29 C30 N20 1.3(9) .
C26 N20 C30 C29 -1.6(8) .
C34 N22 C31 N21 0.8(7) .
C34 N22 C31 C32 -179.8(6) .
C33 N21 C31 N22 -0.9(7) .
C33 N21 C31 C32 179.7(6) .
C36 N24 C32 N23 0.1(7) .
C36 N24 C32 C31 179.9(6) .
C35 N23 C32 N24 0.0(8) .
C35 N23 C32 C31 -179.8(6) .
N22 C31 C32 N24 -1.1(10) .
N21 C31 C32 N24 178.2(6) .
N22 C31 C32 N23 178.6(6) .
N21 C31 C32 N23 -2.1(10) .
C31 N21 C33 C34 0.5(7) .
N21 C33 C34 N22 0.0(8) .
C31 N22 C34 C33 -0.5(8) .
C32 N23 C35 C36 -0.1(8) .
N23 C35 C36 N24 0.1(8) .
C32 N24 C36 C35 -0.2(8) .
C40 N26 C37 N25 0.4(7) .
C40 N26 C37 C38 -179.7(6) .
C39 N25 C37 N26 -0.6(8) .
C39 N25 C37 C38 179.4(6) .
C42 N28 C38 N27 -0.2(8) .
C42 N28 C38 C37 179.9(6) .
C41 N27 C38 N28 -0.2(8) .
C41 N27 C38 C37 179.7(6) .
N26 C37 C38 N28 0.7(10) .
N25 C37 C38 N28 -179.3(6) .
N26 C37 C38 N27 -179.2(6) .
N25 C37 C38 N27 0.8(11) .
C37 N25 C39 C40 0.6(8) .
N25 C39 C40 N26 -0.4(8) .
C37 N26 C40 C39 0.0(8) .
C38 N27 C41 C42 0.5(9) .
N27 C41 C42 N28 -0.6(9) .
C38 N28 C42 C41 0.6(9) .
C44 N29 C43 N30 1.1(7) .
C44 N29 C43 C43 179.4(8) 2_675
C45 N30 C43 N29 -1.2(7) .
C45 N30 C43 C43 -179.5(8) 2_675
C43 N29 C44 C45 -0.5(8) .
C43 N30 C45 C44 0.9(8) .
N29 C44 C45 N30 -0.2(8) .
C47 N31 C46 N32 0.3(8) .
C47 N31 C46 C46 -179.9(8) 2_565
C48 N32 C46 N31 -0.1(7) .
C48 N32 C46 C46 -179.9(8) 2_565
C46 N31 C47 C48 -0.4(8) .
C46 N32 C48 C47 -0.2(8) .
N31 C47 C48 N32 0.3(8) .
